data_7015364
loop_
_publ_author_name
'Assran, Awatef S.'
'Mal, Sib Sankar'
'Izarova, Natalya V.'
'Banerjee, Abhishek'
'Suchopar, Andreas'
'Sadakane, Masahiro'
'Kortz, Ulrich'

_publ_section_title
;
 Alpha and beta isomers of tetrahafnium(IV) containing
 decatungstosilicates, [Hf4(OH)6(CH3COO)2(x-SiW10O37)2]12- (x = \a,
 \b).
;
_journal_issue 12
_journal_name_full 'Dalton transactions (Cambridge, England : 2003)'
_journal_page_first 2920
_journal_page_last 2925
_journal_paper_doi 10.1039/c0dt01543a
_journal_volume 40
_journal_year 2011
_chemical_formula_sum 'C4 H76 Hf4 K12 O116 Si2 W20'
_chemical_formula_weight 6896.99
_chemical_name_systematic
;

?

;
_space_group_IT_number 2
_symmetry_cell_setting triclinic
_symmetry_space_group_name_Hall '-P 1'
_symmetry_space_group_name_H-M 'P -1'
_atom_sites_solution_hydrogens geom
_atom_sites_solution_primary direct
_atom_sites_solution_secondary difmap
_audit_creation_method SHELXL-97
_cell_angle_alpha 87.005(4)
_cell_angle_beta 81.778(4)
_cell_angle_gamma 80.056(4)
_cell_formula_units_Z 1
_cell_length_a 11.9568(7)
_cell_length_b 14.0724(9)
_cell_length_c 16.9434(13)
_cell_measurement_reflns_used 4551
_cell_measurement_temperature 173(2)
_cell_measurement_theta_max 25.27
_cell_measurement_theta_min 3.59
_cell_volume 2778.1(3)
_computing_cell_refinement 'Bruker SAINT'
_computing_data_collection 'Bruker APEX2'
_computing_data_reduction 'Bruker SAINT'
_computing_molecular_graphics 'Bruker SHELXTL'
_computing_publication_material 'Bruker SHELXTL'
_computing_structure_refinement 'SHELXL-97 (Sheldrick, 1997)'
_computing_structure_solution 'SHELXS-97 (Sheldrick, 1990)'
_diffrn_ambient_temperature 173(2)
_diffrn_measured_fraction_theta_full 0.979
_diffrn_measured_fraction_theta_max 0.979
_diffrn_measurement_device_type 'Bruker APEX-II CCD'
_diffrn_measurement_method '\f and \w scans'
_diffrn_radiation_monochromator graphite
_diffrn_radiation_source 'fine-focus sealed tube'
_diffrn_radiation_type MoK\a
_diffrn_radiation_wavelength 0.71073
_diffrn_reflns_av_R_equivalents 0.1280
_diffrn_reflns_av_sigmaI/netI 0.1156
_diffrn_reflns_limit_h_max 15
_diffrn_reflns_limit_h_min -15
_diffrn_reflns_limit_k_max 17
_diffrn_reflns_limit_k_min -18
_diffrn_reflns_limit_l_max 22
_diffrn_reflns_limit_l_min -22
_diffrn_reflns_number 71574
_diffrn_reflns_theta_full 28.35
_diffrn_reflns_theta_max 28.35
_diffrn_reflns_theta_min 3.32
_diffrn_standards_number 0
_exptl_absorpt_coefficient_mu 24.919
_exptl_absorpt_correction_T_max 0.7887
_exptl_absorpt_correction_T_min 0.2794
_exptl_absorpt_correction_type multi-scan
_exptl_absorpt_process_details SADABS
_exptl_crystal_colour colourless
_exptl_crystal_density_diffrn 4.122
_exptl_crystal_density_meas 0
_exptl_crystal_density_method 'not measured'
_exptl_crystal_description plate
_exptl_crystal_F_000 3052
_exptl_crystal_size_max 0.25
_exptl_crystal_size_mid 0.06
_exptl_crystal_size_min 0.01
_refine_diff_density_max 4.614
_refine_diff_density_min -4.072
_refine_diff_density_rms 0.640
_refine_ls_extinction_method none
_refine_ls_goodness_of_fit_ref 1.015
_refine_ls_hydrogen_treatment constr
_refine_ls_matrix_type full
_refine_ls_number_parameters 666
_refine_ls_number_reflns 13575
_refine_ls_number_restraints 42
_refine_ls_restrained_S_all 1.014
_refine_ls_R_factor_all 0.1080
_refine_ls_R_factor_gt 0.0582
_refine_ls_shift/su_max 0.001
_refine_ls_shift/su_mean 0.000
_refine_ls_structure_factor_coef Fsqd
_refine_ls_weighting_details 'calc w=1/[\s^2^(Fo^2^)+(0.0800P)^2^+0.0000P] where P=(Fo^2^+2Fc^2^)/3'
_refine_ls_weighting_scheme calc
_refine_ls_wR_factor_gt 0.1388
_refine_ls_wR_factor_ref 0.1663
_reflns_number_gt 8730
_reflns_number_total 13575
_reflns_threshold_expression >2sigma(I)
_cod_data_source_file c0dt01543a.txt
_cod_data_source_block K12[Hf4(OH)6(CH3COO)2(beta-SiW10O37)2]
_cod_depositor_comments
;
The following automatic conversions were performed:
'_symmetry_cell_setting' value 'Triclinic' changed to 'triclinic'
according to '/home/saulius/struct/CIF-dictionaries/cif_core.dic'
dictionary named 'cif_core.dic' version 2.4.1 from 2010-06-29.

Automatic conversion script
Id: cif_fix_enum 1555 2011-01-17 13:19:09Z saulius 
;
_cod_original_sg_symbol_H-M P-1
_cod_database_code 7015364

loop_
_symmetry_equiv_pos_as_xyz
'x, y, z'
'-x, -y, -z'

loop_
_atom_site_label
_atom_site_type_symbol
_atom_site_fract_x
_atom_site_fract_y
_atom_site_fract_z
_atom_site_U_iso_or_equiv
_atom_site_adp_type
_atom_site_occupancy
_atom_site_symmetry_multiplicity
_atom_site_calc_flag
_atom_site_refinement_flags
_atom_site_disorder_assembly
_atom_site_disorder_group
Si1 Si 0.7520(4) 0.2725(3) -0.2150(3) 0.0131(10) Uani 1 1 d . . .
W1 W 0.91588(6) 0.03824(5) -0.22598(5) 0.01985(19) Uani 1 1 d . . .
W2 W 0.62228(6) 0.08815(5) -0.27638(5) 0.01819(18) Uani 1 1 d . . .
W3 W 1.03814(6) 0.21884(6) -0.17610(5) 0.01884(18) Uani 1 1 d . . .
W4 W 0.68576(6) 0.26349(5) -0.41090(5) 0.01768(18) Uani 1 1 d . . .
W5 W 0.66224(6) 0.49319(5) -0.31217(5) 0.01549(17) Uani 1 1 d . . .
W6 W 0.67123(6) 0.10667(5) -0.06419(5) 0.01673(18) Uani 1 1 d . . .
W7 W 0.46854(6) 0.31183(5) -0.26042(5) 0.01628(17) Uani 1 1 d . . .
W8 W 0.98603(6) 0.20781(5) -0.36291(5) 0.01861(18) Uani 1 1 d . . .
W9 W 0.92692(6) 0.44810(5) -0.27225(5) 0.01590(17) Uani 1 1 d . . .
W10 W 0.78917(6) 0.29058(5) -0.01747(5) 0.01661(17) Uani 1 1 d . . .
Hf1 Hf 0.70605(6) 0.53109(5) -0.10989(5) 0.01531(17) Uani 1 1 d . . .
Hf2 Hf 0.49012(6) 0.33565(5) -0.03488(5) 0.01514(17) Uani 1 1 d . . .
O1H O 0.7982(11) 0.6372(9) -0.0732(8) 0.023(3) Uani 1 1 d U . .
O1 O 0.9681(11) -0.0859(9) -0.2252(9) 0.028(3) Uani 1 1 d . . .
O1P O 0.8775(10) 0.2053(8) -0.2383(7) 0.015(3) Uani 1 1 d U . .
O2H O 0.5750(10) 0.6534(8) -0.0883(7) 0.015(3) Uani 1 1 d . . .
O2P O 0.7656(10) 0.3834(9) -0.2349(8) 0.016(3) Uani 1 1 d . . .
O3H O 0.3564(10) 0.4612(9) -0.0178(8) 0.021(3) Uani 1 1 d . . .
O3P O 0.6625(10) 0.2399(9) -0.2696(8) 0.016(3) Uani 1 1 d . . .
O3 O 0.5731(12) -0.0141(10) -0.2930(9) 0.027(3) Uani 1 1 d . . .
O4 O 1.1653(10) 0.2155(9) -0.1391(8) 0.022(3) Uani 1 1 d . . .
O4H O 0.3208(11) 0.2740(9) -0.0186(8) 0.020(3) Uani 1 1 d . . .
O4P O 0.7072(9) 0.2526(8) -0.1226(7) 0.012(3) Uani 1 1 d . . .
O5 O 0.5962(11) 0.5784(10) -0.3779(8) 0.026(3) Uani 1 1 d . . .
O7 O 0.6512(11) -0.0007(10) -0.0163(8) 0.025(3) Uani 1 1 d U . .
O8 O 0.3279(10) 0.3551(10) -0.2740(9) 0.025(3) Uani 1 1 d . . .
O9 O 0.5266(10) 0.3054(10) -0.3765(8) 0.021(3) Uani 1 1 d . . .
O10 O 1.0813(12) 0.1929(10) -0.4477(9) 0.032(4) Uani 1 1 d . . .
O11 O 1.0448(10) 0.5010(9) -0.3085(9) 0.025(3) Uani 1 1 d . . .
O11H O 0.8612(9) 0.5249(9) -0.1922(8) 0.017(3) Uani 1 1 d . . .
O12 O 0.8483(10) 0.2939(9) 0.0696(8) 0.022(3) Uani 1 1 d . . .
O1H1 O 0.5700(9) 0.4447(9) -0.1032(8) 0.015(3) Uani 1 1 d . . .
O1H2 O 0.8040(10) 0.4083(9) -0.0680(8) 0.019(3) Uani 1 1 d . . .
O1H3 O 0.6480(10) 0.5622(8) -0.2226(8) 0.016(3) Uani 1 1 d . . .
O13 O 0.7791(10) 0.0448(10) -0.2786(9) 0.025(3) Uani 1 1 d . . .
O14 O 1.0342(11) 0.0812(9) -0.1766(9) 0.026(3) Uani 1 1 d . . .
O17 O 0.8173(10) 0.0551(9) -0.1330(8) 0.021(3) Uani 1 1 d U . .
O21H O 0.6343(10) 0.3294(10) 0.0221(8) 0.020(3) Uani 1 1 d . . .
O22H O 0.4622(10) 0.3112(9) -0.1518(8) 0.018(3) Uani 1 1 d U . .
O23H O 0.5385(10) 0.1848(9) -0.0272(8) 0.019(3) Uani 1 1 d . . .
O35 O 0.6491(11) 0.1317(9) -0.3848(9) 0.025(3) Uani 1 1 d . . .
O37 O 0.6119(10) 0.0873(8) -0.1644(8) 0.017(3) Uani 1 1 d . . .
O38 O 0.4755(9) 0.1752(9) -0.2637(7) 0.015(3) Uani 1 1 d . . .
O56 O 0.7059(9) 0.3869(9) -0.3887(7) 0.014(3) Uani 1 1 d . . .
O68 O 0.5367(10) 0.4292(9) -0.2704(8) 0.020(3) Uani 1 1 d . . .
O110 O 0.9870(11) 0.0724(9) -0.3319(8) 0.022(3) Uani 1 1 d . . .
O111 O 0.9582(9) 0.3410(8) -0.3518(7) 0.014(3) Uani 1 1 d U . .
O410 O 1.0931(10) 0.2038(9) -0.2900(8) 0.018(3) Uani 1 1 d . . .
O411 O 0.9973(10) 0.3506(9) -0.2019(8) 0.022(3) Uani 1 1 d . . .
O412 O 0.9336(11) 0.2293(9) -0.0843(9) 0.025(3) Uani 1 1 d . . .
O510 O 0.8430(10) 0.2114(9) -0.4016(8) 0.021(3) Uani 1 1 d . . .
O611 O 0.8191(10) 0.5112(9) -0.3422(8) 0.022(3) Uani 1 1 d . . .
O712 O 0.7585(9) 0.1515(8) 0.0038(7) 0.014(3) Uani 1 1 d U . .
K1 K 0.3719(3) 0.1177(3) -0.1133(3) 0.0212(9) Uani 1 1 d . . .
K2 K 1.1982(4) 0.3657(4) -0.4088(4) 0.0444(14) Uani 1 1 d . . .
K3 K 0.6790(6) -0.1549(4) -0.4145(5) 0.064(2) Uani 1 1 d . . .
K4A K 0.9725(5) 0.3970(5) 0.1420(5) 0.0268(15) Uani 0.641(8) 1 d P . .
K4B K 0.8029(9) 0.5586(9) 0.1322(8) 0.0268(15) Uani 0.359(8) 1 d P . .
K5A K 1.1603(12) 0.6532(9) -0.3610(8) 0.041(3) Uani 0.425(10) 1 d P . .
K5B K 1.238(2) 0.6078(15) -0.3599(13) 0.041(3) Uani 0.275(10) 1 d P . .
K6 K 0.4419(17) 0.1173(12) 0.1315(11) 0.042(5) Uani 0.30 1 d P . .
K7A K 0.3775(7) -0.1138(6) -0.2696(6) 0.0334(16) Uani 0.544(8) 1 d P . .
K7B K 0.1514(9) -0.1066(8) -0.1437(7) 0.0334(16) Uani 0.456(8) 1 d P . .
C2 C 1.1557(15) 0.2121(13) 0.0447(12) 0.018(4) Uiso 1 1 d . . .
H2A H 1.1328 0.1980 -0.0061 0.027 Uiso 1 1 calc R . .
H2B H 1.0874 0.2374 0.0816 0.027 Uiso 1 1 calc R . .
H2C H 1.1957 0.1528 0.0678 0.027 Uiso 1 1 calc R . .
C1 C 0.2351(15) 0.2869(13) 0.0306(12) 0.018(4) Uiso 1 1 d . . .
O1W O 0.6872(11) 0.2684(10) -0.5135(9) 0.026(3) Uiso 1 1 d . . .
O2W O 1.0969(16) 0.5455(14) -0.4893(12) 0.059(5) Uiso 1 1 d . . .
O3W O 1.3841(15) 0.4627(13) -0.4494(11) 0.054(5) Uiso 1 1 d . . .
O4W O 0.6823(15) -0.2368(13) -0.2564(11) 0.053(5) Uiso 1 1 d . . .
O5W O 0.8467(14) -0.0371(12) -0.4386(11) 0.047(4) Uiso 1 1 d . . .
O6W O 0.6342(15) -0.2051(13) -0.5598(11) 0.052(5) Uiso 1 1 d . . .
O7W O 0.4119(16) -0.2736(14) -0.1881(12) 0.062(5) Uiso 1 1 d . . .
O8W O 0.8281(16) -0.3200(14) -0.4366(12) 0.058(5) Uiso 1 1 d . . .
O9W O 0.4707(16) -0.2316(14) -0.3785(12) 0.061(5) Uiso 1 1 d . . .
O10W O 0.187(3) -0.213(2) -0.252(2) 0.045(9) Uiso 0.50 1 d P . .
O11W O 0.604(3) 0.010(2) -0.496(2) 0.048(8) Uiso 0.60 1 d P . .
O12W O 1.320(3) 0.573(2) -0.248(2) 0.040(8) Uiso 0.50 1 d P . .
O13W O 0.246(2) -0.029(2) -0.1407(18) 0.047(7) Uiso 0.60 1 d P . .
O15W O 1.073(2) 0.2655(17) 0.2589(15) 0.032(6) Uiso 0.60 1 d P . .
O16W O 0.994(3) 0.535(3) 0.026(2) 0.065(11) Uiso 0.50 1 d P . .
O17W O 0.195(3) -0.050(3) -0.404(2) 0.061(11) Uiso 0.50 1 d P . .
O18W O -0.001(4) -0.024(3) -0.018(3) 0.064(12) Uiso 0.50 1 d P . .
O19W O 1.046(3) 0.820(2) -0.427(2) 0.041(8) Uiso 0.50 1 d P . .
O20W O 1.094(2) 0.912(2) -0.4210(18) 0.049(7) Uiso 0.60 1 d P . .
O21W O 0.360(3) -0.046(2) -0.191(2) 0.040(8) Uiso 0.50 1 d P . .
O22W O 0.279(3) 0.038(2) -0.331(2) 0.038(8) Uiso 0.50 1 d P . .
O23W O 0.611(3) 0.050(3) -0.530(2) 0.041(8) Uiso 0.50 1 d P . .
O24W O 1.045(3) 0.706(2) -0.404(2) 0.043(8) Uiso 0.50 1 d P . .
O25W O 0.312(2) 0.084(2) -0.3221(17) 0.039(7) Uiso 0.60 1 d P . .

loop_
_atom_site_aniso_label
_atom_site_aniso_U_11
_atom_site_aniso_U_22
_atom_site_aniso_U_33
_atom_site_aniso_U_23
_atom_site_aniso_U_13
_atom_site_aniso_U_12
Si1 0.018(2) 0.012(2) 0.010(3) 0.001(2) -0.002(2) -0.0054(19)
W1 0.0177(4) 0.0120(4) 0.0272(5) -0.0005(3) 0.0033(3) -0.0003(3)
W2 0.0193(4) 0.0131(4) 0.0220(5) -0.0034(3) 0.0006(3) -0.0042(3)
W3 0.0134(3) 0.0187(4) 0.0232(5) 0.0013(3) -0.0020(3) -0.0005(3)
W4 0.0202(4) 0.0165(4) 0.0171(4) -0.0037(3) -0.0003(3) -0.0059(3)
W5 0.0182(3) 0.0122(4) 0.0165(4) -0.0005(3) -0.0029(3) -0.0030(3)
W6 0.0158(3) 0.0118(4) 0.0214(5) 0.0014(3) -0.0004(3) -0.0011(3)
W7 0.0173(3) 0.0157(4) 0.0164(4) -0.0018(3) -0.0024(3) -0.0038(3)
W8 0.0182(4) 0.0138(4) 0.0226(5) -0.0036(3) 0.0032(3) -0.0032(3)
W9 0.0160(3) 0.0135(4) 0.0180(4) -0.0025(3) -0.0006(3) -0.0028(3)
W10 0.0141(3) 0.0165(4) 0.0193(4) 0.0006(3) -0.0035(3) -0.0018(3)
Hf1 0.0143(3) 0.0128(4) 0.0186(4) -0.0020(3) -0.0023(3) -0.0010(3)
Hf2 0.0151(3) 0.0124(4) 0.0177(4) -0.0014(3) -0.0028(3) -0.0011(3)
O1H 0.023(3) 0.023(3) 0.023(3) -0.0012(10) -0.0031(11) -0.0040(11)
O1 0.031(8) 0.010(7) 0.040(10) 0.000(6) 0.002(7) -0.002(6)
O1P 0.015(3) 0.015(3) 0.015(3) -0.0005(10) -0.0016(11) -0.0025(11)
O2H 0.022(6) 0.012(6) 0.010(7) -0.001(5) -0.003(5) 0.000(5)
O2P 0.013(6) 0.016(6) 0.016(7) -0.001(5) 0.001(5) 0.002(5)
O3H 0.021(6) 0.018(7) 0.024(8) 0.003(6) -0.011(6) 0.001(5)
O3P 0.018(6) 0.014(6) 0.015(7) -0.002(5) 0.000(5) 0.001(5)
O3 0.032(8) 0.020(7) 0.027(9) -0.003(6) 0.005(6) -0.007(6)
O4 0.022(7) 0.021(7) 0.023(8) 0.005(6) -0.006(6) -0.007(5)
O4H 0.024(7) 0.017(7) 0.016(8) 0.001(6) 0.001(6) -0.003(5)
O4P 0.012(5) 0.011(6) 0.015(7) 0.000(5) -0.008(5) 0.002(5)
O5 0.030(7) 0.030(8) 0.023(8) 0.004(6) -0.008(6) -0.018(6)
O7 0.025(3) 0.025(3) 0.025(3) -0.0003(10) -0.0030(11) -0.0044(11)
O8 0.014(6) 0.031(8) 0.031(9) -0.011(7) 0.004(6) -0.011(6)
O9 0.018(6) 0.028(8) 0.020(8) -0.006(6) 0.003(6) -0.009(6)
O10 0.032(8) 0.024(8) 0.036(10) -0.009(7) -0.001(7) 0.004(6)
O11 0.012(6) 0.018(7) 0.044(10) -0.007(7) -0.001(6) 0.001(5)
O11H 0.009(5) 0.024(7) 0.017(7) -0.004(6) 0.002(5) -0.002(5)
O12 0.014(6) 0.023(7) 0.028(8) -0.002(6) -0.008(6) 0.005(5)
O1H1 0.003(5) 0.018(6) 0.022(8) 0.003(6) 0.002(5) 0.000(5)
O1H2 0.021(6) 0.015(6) 0.019(8) 0.006(6) -0.010(6) 0.004(5)
O1H3 0.016(6) 0.004(6) 0.027(8) 0.001(5) 0.000(5) -0.001(5)
O13 0.016(6) 0.030(8) 0.030(9) -0.006(7) -0.001(6) -0.008(6)
O14 0.021(7) 0.023(7) 0.031(9) 0.009(6) -0.007(6) 0.000(6)
O17 0.021(3) 0.020(3) 0.021(3) -0.0005(10) -0.0025(11) -0.0033(11)
O21H 0.023(7) 0.028(7) 0.009(7) 0.001(6) -0.004(5) -0.007(6)
O22H 0.018(3) 0.018(3) 0.017(3) -0.0003(10) -0.0025(11) -0.0028(11)
O23H 0.012(6) 0.023(7) 0.025(8) -0.004(6) 0.000(5) -0.009(5)
O35 0.028(7) 0.009(6) 0.042(10) -0.003(6) -0.007(7) -0.012(5)
O37 0.016(6) 0.011(6) 0.022(8) 0.004(6) -0.004(5) 0.007(5)
O38 0.011(5) 0.022(7) 0.013(7) -0.001(5) -0.002(5) -0.003(5)
O56 0.014(6) 0.020(7) 0.008(7) -0.002(5) 0.006(5) -0.003(5)
O68 0.022(6) 0.014(6) 0.027(8) -0.002(6) -0.005(6) -0.008(5)
O110 0.026(7) 0.010(6) 0.032(9) -0.006(6) -0.008(6) -0.002(5)
O111 0.014(3) 0.014(3) 0.013(3) -0.0005(10) -0.0020(10) -0.0021(11)
O410 0.017(6) 0.014(6) 0.023(8) 0.009(6) -0.002(5) -0.001(5)
O411 0.017(6) 0.018(7) 0.027(8) 0.011(6) -0.007(6) 0.004(5)
O412 0.022(7) 0.017(7) 0.032(9) -0.014(6) 0.004(6) 0.004(5)
O510 0.013(6) 0.018(7) 0.031(9) -0.007(6) 0.005(6) -0.007(5)
O611 0.022(7) 0.020(7) 0.024(8) -0.006(6) -0.001(6) -0.010(5)
O712 0.013(3) 0.014(3) 0.014(3) -0.0001(10) -0.0018(10) -0.0020(11)
K1 0.0145(18) 0.024(2) 0.024(2) -0.0017(19) -0.0021(17) -0.0003(16)
K2 0.031(3) 0.032(3) 0.066(4) -0.010(3) 0.009(3) -0.006(2)
K3 0.074(4) 0.033(3) 0.082(5) -0.022(3) 0.020(4) -0.018(3)
K4A 0.015(3) 0.032(3) 0.036(4) -0.017(3) -0.012(3) 0.001(2)
K4B 0.015(3) 0.032(3) 0.036(4) -0.017(3) -0.012(3) 0.001(2)
K5A 0.059(8) 0.034(7) 0.042(6) 0.002(5) -0.011(7) -0.033(5)
K5B 0.059(8) 0.034(7) 0.042(6) 0.002(5) -0.011(7) -0.033(5)
K6 0.075(13) 0.024(8) 0.025(10) -0.008(7) 0.016(9) -0.022(8)
K7A 0.035(4) 0.030(4) 0.038(4) -0.006(3) -0.003(3) -0.011(3)
K7B 0.035(4) 0.030(4) 0.038(4) -0.006(3) -0.003(3) -0.011(3)

loop_
_atom_type_symbol
_atom_type_description
_atom_type_scat_dispersion_real
_atom_type_scat_dispersion_imag
_atom_type_scat_source
O O 0.0106 0.0060 'International Tables Vol C Tables 4.2.6.8 and 6.1.1.4'
H H 0.0000 0.0000 'International Tables Vol C Tables 4.2.6.8 and 6.1.1.4'
Si Si 0.0817 0.0704 'International Tables Vol C Tables 4.2.6.8 and 6.1.1.4'
K K 0.2009 0.2494 'International Tables Vol C Tables 4.2.6.8 and 6.1.1.4'
Hf Hf -0.5830 6.1852 'International Tables Vol C Tables 4.2.6.8 and 6.1.1.4'
W W -0.8490 6.8722 'International Tables Vol C Tables 4.2.6.8 and 6.1.1.4'
C C 0.0033 0.0016 'International Tables Vol C Tables 4.2.6.8 and 6.1.1.4'

loop_
_geom_angle_atom_site_label_1
_geom_angle_atom_site_label_2
_geom_angle_atom_site_label_3
_geom_angle
_geom_angle_site_symmetry_1
_geom_angle_site_symmetry_3
_geom_angle_publ_flag
O2P Si1 O4P 113.0(7) . . ?
O2P Si1 O1P 108.1(6) . . ?
O4P Si1 O1P 108.8(6) . . ?
O2P Si1 O3P 110.2(7) . . ?
O4P Si1 O3P 108.6(6) . . ?
O1P Si1 O3P 108.0(7) . . ?
O1 W1 O17 103.6(6) . . ?
O1 W1 O14 98.9(6) . . ?
O17 W1 O14 90.5(6) . . ?
O1 W1 O110 99.0(6) . . ?
O17 W1 O110 156.7(5) . . ?
O14 W1 O110 91.5(6) . . ?
O1 W1 O13 101.6(6) . . ?
O17 W1 O13 86.2(6) . . ?
O14 W1 O13 159.4(6) . . ?
O110 W1 O13 83.8(5) . . ?
O1 W1 O1P 170.2(5) . . ?
O17 W1 O1P 84.6(5) . . ?
O14 W1 O1P 75.6(5) . . ?
O110 W1 O1P 73.4(5) . . ?
O13 W1 O1P 83.9(5) . . ?
O1 W1 K7B 47.2(5) . 1_655 ?
O17 W1 K7B 97.2(4) . 1_655 ?
O14 W1 K7B 51.9(4) . 1_655 ?
O110 W1 K7B 102.2(4) . 1_655 ?
O13 W1 K7B 148.6(4) . 1_655 ?
O1P W1 K7B 127.4(3) . 1_655 ?
O3 W2 O13 102.4(6) . . ?
O3 W2 O37 102.8(6) . . ?
O13 W2 O37 87.4(6) . . ?
O3 W2 O35 97.5(6) . . ?
O13 W2 O35 89.6(6) . . ?
O37 W2 O35 159.6(5) . . ?
O3 W2 O38 98.0(6) . . ?
O13 W2 O38 159.5(5) . . ?
O37 W2 O38 86.4(5) . . ?
O35 W2 O38 89.4(5) . . ?
O3 W2 O3P 168.7(6) . . ?
O13 W2 O3P 86.5(5) . . ?
O37 W2 O3P 84.3(5) . . ?
O35 W2 O3P 75.4(5) . . ?
O38 W2 O3P 73.4(4) . . ?
O3 W2 K1 83.1(5) . . ?
O13 W2 K1 133.9(4) . . ?
O37 W2 K1 47.4(4) . . ?
O35 W2 K1 135.6(4) . . ?
O38 W2 K1 47.0(4) . . ?
O3P W2 K1 95.7(3) . . ?
O3 W2 K6 50.7(6) . 2_655 ?
O13 W2 K6 90.3(5) . 2_655 ?
O37 W2 K6 53.0(4) . 2_655 ?
O35 W2 K6 147.2(4) . 2_655 ?
O38 W2 K6 101.4(5) . 2_655 ?
O3P W2 K6 137.3(4) . 2_655 ?
K1 W2 K6 57.8(3) . 2_655 ?
O4 W3 O412 102.0(6) . . ?
O4 W3 O411 102.3(6) . . ?
O412 W3 O411 91.5(6) . . ?
O4 W3 O14 99.7(6) . . ?
O412 W3 O14 89.8(6) . . ?
O411 W3 O14 157.1(6) . . ?
O4 W3 O410 100.7(6) . . ?
O412 W3 O410 157.2(5) . . ?
O411 W3 O410 85.8(5) . . ?
O14 W3 O410 84.2(6) . . ?
O4 W3 O1P 171.9(5) . . ?
O412 W3 O1P 83.9(5) . . ?
O411 W3 O1P 83.0(5) . . ?
O14 W3 O1P 74.5(5) . . ?
O410 W3 O1P 73.3(5) . . ?
O4 W3 K4B 50.7(5) . 2_765 ?
O412 W3 K4B 96.4(4) . 2_765 ?
O411 W3 K4B 52.0(4) . 2_765 ?
O14 W3 K4B 150.3(4) . 2_765 ?
O410 W3 K4B 99.7(4) . 2_765 ?
O1P W3 K4B 135.0(3) . 2_765 ?
O1W W4 O56 103.2(6) . . ?
O1W W4 O9 100.5(6) . . ?
O56 W4 O9 86.4(5) . . ?
O1W W4 O510 101.7(6) . . ?
O56 W4 O510 92.0(5) . . ?
O9 W4 O510 157.5(6) . . ?
O1W W4 O35 100.6(6) . . ?
O56 W4 O35 155.7(6) . . ?
O9 W4 O35 84.5(5) . . ?
O510 W4 O35 88.0(5) . . ?
O1W W4 O3P 170.9(5) . . ?
O56 W4 O3P 84.3(5) . . ?
O9 W4 O3P 74.7(5) . . ?
O510 W4 O3P 82.9(5) . . ?
O35 W4 O3P 71.5(5) . . ?
O5 W5 O1H3 102.0(6) . . ?
O5 W5 O611 99.3(6) . . ?
O1H3 W5 O611 92.0(5) . . ?
O5 W5 O68 100.5(6) . . ?
O1H3 W5 O68 92.4(5) . . ?
O611 W5 O68 158.3(6) . . ?
O5 W5 O56 96.3(6) . . ?
O1H3 W5 O56 161.6(5) . . ?
O611 W5 O56 83.5(5) . . ?
O68 W5 O56 85.7(5) . . ?
O5 W5 O2P 174.1(5) . . ?
O1H3 W5 O2P 80.1(5) . . ?
O611 W5 O2P 75.1(5) . . ?
O68 W5 O2P 84.8(5) . . ?
O56 W5 O2P 81.5(5) . . ?
O7 W6 O23H 101.3(6) . . ?
O7 W6 O712 99.9(6) . . ?
O23H W6 O712 95.0(5) . . ?
O7 W6 O37 98.5(6) . . ?
O23H W6 O37 91.3(5) . . ?
O712 W6 O37 158.9(5) . . ?
O7 W6 O17 96.5(6) . . ?
O23H W6 O17 161.0(6) . . ?
O712 W6 O17 88.2(5) . . ?
O37 W6 O17 79.5(5) . . ?
O7 W6 O4P 176.0(5) . . ?
O23H W6 O4P 79.7(5) . . ?
O712 W6 O4P 76.1(5) . . ?
O37 W6 O4P 85.3(4) . . ?
O17 W6 O4P 82.9(5) . . ?
O7 W6 K1 85.0(4) . . ?
O23H W6 K1 49.6(4) . . ?
O712 W6 K1 144.3(4) . . ?
O37 W6 K1 47.8(3) . . ?
O17 W6 K1 126.6(4) . . ?
O4P W6 K1 98.6(3) . . ?
O7 W6 K6 48.2(5) . 2_655 ?
O23H W6 K6 101.8(5) . 2_655 ?
O712 W6 K6 146.1(5) . 2_655 ?
O37 W6 K6 50.4(4) . 2_655 ?
O17 W6 K6 85.3(4) . 2_655 ?
O4P W6 K6 135.6(4) . 2_655 ?
K1 W6 K6 56.8(3) . 2_655 ?
O7 W6 K6 62.6(5) . . ?
O23H W6 K6 43.7(5) . . ?
O712 W6 K6 82.7(5) . . ?
O37 W6 K6 115.1(4) . . ?
O17 W6 K6 155.1(5) . . ?
O4P W6 K6 117.0(4) . . ?
K1 W6 K6 68.2(3) . . ?
K6 W6 K6 89.4(3) 2_655 . ?
O8 W7 O22H 102.5(6) . . ?
O8 W7 O38 102.2(5) . . ?
O22H W7 O38 93.8(5) . . ?
O8 W7 O68 102.5(6) . . ?
O22H W7 O68 90.5(6) . . ?
O38 W7 O68 153.4(5) . . ?
O8 W7 O9 94.7(6) . . ?
O22H W7 O9 162.4(5) . . ?
O38 W7 O9 85.8(5) . . ?
O68 W7 O9 82.3(5) . . ?
O8 W7 O3P 167.6(6) . . ?
O22H W7 O3P 89.0(5) . . ?
O38 W7 O3P 72.4(4) . . ?
O68 W7 O3P 81.4(5) . . ?
O9 W7 O3P 74.0(5) . . ?
O8 W7 K1 90.6(5) . . ?
O22H W7 K1 53.7(4) . . ?
O38 W7 K1 45.1(4) . . ?
O68 W7 K1 144.0(4) . . ?
O9 W7 K1 130.4(4) . . ?
O3P W7 K1 92.9(3) . . ?
O8 W7 K4B 43.8(5) . 2_665 ?
O22H W7 K4B 60.3(4) . 2_665 ?
O38 W7 K4B 113.6(4) . 2_665 ?
O68 W7 K4B 91.2(4) . 2_665 ?
O9 W7 K4B 135.5(4) . 2_665 ?
O3P W7 K4B 148.5(4) . 2_665 ?
K1 W7 K4B 75.2(2) . 2_665 ?
O10 W8 O111 102.9(6) . . ?
O10 W8 O410 97.7(6) . . ?
O111 W8 O410 86.5(5) . . ?
O10 W8 O510 102.4(6) . . ?
O111 W8 O510 91.5(5) . . ?
O410 W8 O510 159.7(6) . . ?
O10 W8 O110 98.6(6) . . ?
O111 W8 O110 157.7(6) . . ?
O410 W8 O110 85.0(5) . . ?
O510 W8 O110 89.4(5) . . ?
O10 W8 O1P 169.8(6) . . ?
O111 W8 O1P 84.5(5) . . ?
O410 W8 O1P 75.4(5) . . ?
O510 W8 O1P 84.2(5) . . ?
O110 W8 O1P 73.5(5) . . ?
O10 W8 K2 60.1(5) . . ?
O111 W8 K2 54.6(3) . . ?
O410 W8 K2 63.4(4) . . ?
O510 W8 K2 130.3(4) . . ?
O110 W8 K2 136.3(4) . . ?
O1P W8 K2 121.3(3) . . ?
O11 W9 O11H 101.5(6) . . ?
O11 W9 O411 99.3(6) . . ?
O11H W9 O411 93.1(6) . . ?
O11 W9 O611 99.9(6) . . ?
O11H W9 O611 91.9(6) . . ?
O411 W9 O611 158.8(5) . . ?
O11 W9 O111 96.5(6) . . ?
O11H W9 O111 162.0(5) . . ?
O411 W9 O111 84.5(5) . . ?
O611 W9 O111 84.4(5) . . ?
O11 W9 O2P 174.8(6) . . ?
O11H W9 O2P 80.3(5) . . ?
O411 W9 O2P 85.4(5) . . ?
O611 W9 O2P 75.1(5) . . ?
O111 W9 O2P 81.7(4) . . ?
O11 W9 K4A 61.4(5) . 2_765 ?
O11H W9 K4A 44.9(4) . 2_765 ?
O411 W9 K4A 80.7(4) . 2_765 ?
O611 W9 K4A 116.6(4) . 2_765 ?
O111 W9 K4A 150.7(3) . 2_765 ?
O2P W9 K4A 121.9(3) . 2_765 ?
O11 W9 K2 46.5(4) . . ?
O11H W9 K2 145.4(4) . . ?
O411 W9 K2 82.1(4) . . ?
O611 W9 K2 104.9(4) . . ?
O111 W9 K2 52.0(3) . . ?
O2P W9 K2 132.9(3) . . ?
K4A W9 K2 100.66(14) 2_765 . ?
O12 W10 O1H2 104.1(6) . . ?
O12 W10 O21H 99.3(6) . . ?
O1H2 W10 O21H 93.9(5) . . ?
O12 W10 O412 96.6(6) . . ?
O1H2 W10 O412 89.7(6) . . ?
O21H W10 O412 162.3(5) . . ?
O12 W10 O712 94.0(5) . . ?
O1H2 W10 O712 161.6(5) . . ?
O21H W10 O712 86.2(5) . . ?
O412 W10 O712 84.9(5) . . ?
O12 W10 O4P 167.4(5) . . ?
O1H2 W10 O4P 88.5(5) . . ?
O21H W10 O4P 80.3(5) . . ?
O412 W10 O4P 82.4(5) . . ?
O712 W10 O4P 73.3(4) . . ?
O12 W10 K7B 47.7(5) . 2_655 ?
O1H2 W10 K7B 151.4(4) . 2_655 ?
O21H W10 K7B 95.5(4) . 2_655 ?
O412 W10 K7B 89.4(5) . 2_655 ?
O712 W10 K7B 46.4(4) . 2_655 ?
O4P W10 K7B 119.7(3) . 2_655 ?
O1H2 Hf1 O1H3 130.2(5) . . ?
O1H2 Hf1 O2H 149.9(5) . . ?
O1H3 Hf1 O2H 76.6(5) . . ?
O1H2 Hf1 O11H 79.1(5) . . ?
O1H3 Hf1 O11H 76.1(5) . . ?
O2H Hf1 O11H 126.4(5) . . ?
O1H2 Hf1 O1H 98.5(5) . . ?
O1H3 Hf1 O1H 114.3(5) . . ?
O2H Hf1 O1H 77.5(5) . . ?
O11H Hf1 O1H 73.2(5) . . ?
O1H2 Hf1 O3H 79.7(5) . 2_665 ?
O1H3 Hf1 O3H 141.0(4) . 2_665 ?
O2H Hf1 O3H 70.3(5) . 2_665 ?
O11H Hf1 O3H 141.2(4) . 2_665 ?
O1H Hf1 O3H 78.3(5) . 2_665 ?
O1H2 Hf1 O1H1 86.0(5) . . ?
O1H3 Hf1 O1H1 78.1(4) . . ?
O2H Hf1 O1H1 87.3(4) . . ?
O11H Hf1 O1H1 129.8(5) . . ?
O1H Hf1 O1H1 157.0(5) . . ?
O3H Hf1 O1H1 80.3(5) 2_665 . ?
O1H2 Hf1 Hf2 115.7(4) . 2_665 ?
O1H3 Hf1 Hf2 108.5(3) . 2_665 ?
O2H Hf1 Hf2 34.2(3) . 2_665 ?
O11H Hf1 Hf2 147.0(3) . 2_665 ?
O1H Hf1 Hf2 75.4(3) . 2_665 ?
O3H Hf1 Hf2 36.0(3) 2_665 2_665 ?
O1H1 Hf1 Hf2 82.3(3) . 2_665 ?
O1H2 Hf1 K4A 77.7(4) . 2_765 ?
O1H3 Hf1 K4A 104.1(3) . 2_765 ?
O2H Hf1 K4A 112.4(3) . 2_765 ?
O11H Hf1 K4A 36.3(3) . 2_765 ?
O1H Hf1 K4A 39.6(4) . 2_765 ?
O3H Hf1 K4A 107.1(3) 2_665 2_765 ?
O1H1 Hf1 K4A 160.3(3) . 2_765 ?
Hf2 Hf1 K4A 114.68(10) 2_665 2_765 ?
O21H Hf2 O23H 81.2(5) . . ?
O21H Hf2 O22H 134.8(5) . . ?
O23H Hf2 O22H 84.6(5) . . ?
O21H Hf2 O2H 75.3(5) . 2_665 ?
O23H Hf2 O2H 93.6(5) . 2_665 ?
O22H Hf2 O2H 148.5(4) . 2_665 ?
O21H Hf2 O1H1 80.1(5) . . ?
O23H Hf2 O1H1 131.5(4) . . ?
O22H Hf2 O1H1 78.0(5) . . ?
O2H Hf2 O1H1 123.7(5) 2_665 . ?
O21H Hf2 O3H 118.4(5) . . ?
O23H Hf2 O3H 148.7(5) . . ?
O22H Hf2 O3H 95.1(5) . . ?
O2H Hf2 O3H 70.6(5) 2_665 . ?
O1H1 Hf2 O3H 78.4(5) . . ?
O21H Hf2 O4H 139.0(5) . . ?
O23H Hf2 O4H 74.4(4) . . ?
O22H Hf2 O4H 75.3(5) . . ?
O2H Hf2 O4H 74.0(5) 2_665 . ?
O1H1 Hf2 O4H 140.2(4) . . ?
O3H Hf2 O4H 75.3(4) . . ?
O21H Hf2 Hf1 97.0(4) . 2_665 ?
O23H Hf2 Hf1 123.4(3) . 2_665 ?
O22H Hf2 Hf1 126.2(3) . 2_665 ?
O2H Hf2 Hf1 34.3(3) 2_665 2_665 ?
O1H1 Hf2 Hf1 103.1(3) . 2_665 ?
O3H Hf2 Hf1 36.4(4) . 2_665 ?
O4H Hf2 Hf1 71.3(3) . 2_665 ?
O21H Hf2 K1 127.6(4) . . ?
O23H Hf2 K1 46.5(3) . . ?
O22H Hf2 K1 51.2(3) . . ?
O2H Hf2 K1 106.5(3) 2_665 . ?
O1H1 Hf2 K1 128.4(4) . . ?
O3H Hf2 K1 110.8(3) . . ?
O4H Hf2 K1 42.1(3) . . ?
Hf1 Hf2 K1 113.25(6) 2_665 . ?
O21H Hf2 K4B 161.3(4) . 2_665 ?
O23H Hf2 K4B 117.4(4) . 2_665 ?
O22H Hf2 K4B 54.8(4) . 2_665 ?
O2H Hf2 K4B 99.8(4) 2_665 2_665 ?
O1H1 Hf2 K4B 88.1(4) . 2_665 ?
O3H Hf2 K4B 44.2(4) . 2_665 ?
O4H Hf2 K4B 52.4(4) . 2_665 ?
Hf1 Hf2 K4B 71.46(18) 2_665 2_665 ?
K1 Hf2 K4B 71.16(18) . 2_665 ?
O21H Hf2 K6 79.7(4) . . ?
O23H Hf2 K6 42.9(4) . . ?
O22H Hf2 K6 116.1(4) . . ?
O2H Hf2 K6 51.4(4) 2_665 . ?
O1H1 Hf2 K6 159.7(4) . . ?
O3H Hf2 K6 112.9(4) . . ?
O4H Hf2 K6 60.0(4) . . ?
Hf1 Hf2 K6 80.9(2) 2_665 . ?
K1 Hf2 K6 65.1(3) . . ?
K4B Hf2 K6 111.9(3) 2_665 . ?
C1 O1H Hf1 132.0(11) 2_665 . ?
C1 O1H K4A 117.1(11) 2_665 2_765 ?
Hf1 O1H K4A 110.8(5) . 2_765 ?
W1 O1 K7B 104.6(6) . 1_655 ?
Si1 O1P W8 124.0(7) . . ?
Si1 O1P W1 125.5(6) . . ?
W8 O1P W1 93.1(4) . . ?
Si1 O1P W3 122.6(7) . . ?
W8 O1P W3 90.8(4) . . ?
W1 O1P W3 91.2(4) . . ?
Hf2 O2H Hf1 111.5(5) 2_665 . ?
Hf2 O2H K6 97.9(5) 2_665 2_665 ?
Hf1 O2H K6 134.2(6) . 2_665 ?
Si1 O2P W5 127.9(7) . . ?
Si1 O2P W9 129.3(6) . . ?
W5 O2P W9 92.1(4) . . ?
Hf2 O3H Hf1 107.6(5) . 2_665 ?
Hf2 O3H K4B 105.1(5) . 2_665 ?
Hf1 O3H K4B 119.9(5) 2_665 2_665 ?
Si1 O3P W2 126.3(7) . . ?
Si1 O3P W7 122.9(7) . . ?
W2 O3P W7 93.1(4) . . ?
Si1 O3P W4 121.5(6) . . ?
W2 O3P W4 92.9(4) . . ?
W7 O3P W4 90.9(4) . . ?
W2 O3 K7A 145.6(7) . . ?
W2 O3 K3 125.4(6) . . ?
K7A O3 K3 87.5(4) . . ?
W2 O3 K6 103.6(7) . 2_655 ?
K7A O3 K6 69.9(5) . 2_655 ?
K3 O3 K6 108.5(6) . 2_655 ?
W3 O4 K1 149.4(7) . 1_655 ?
W3 O4 K4B 105.4(6) . 2_765 ?
K1 O4 K4B 103.0(4) 1_655 2_765 ?
C1 O4H Hf2 132.9(12) . . ?
C1 O4H K1 122.1(12) . . ?
Hf2 O4H K1 103.2(5) . . ?
C1 O4H K4B 89.0(11) . 2_665 ?
Hf2 O4H K4B 93.3(4) . 2_665 ?
K1 O4H K4B 103.0(5) . 2_665 ?
Si1 O4P W10 125.2(6) . . ?
Si1 O4P W6 126.5(6) . . ?
W10 O4P W6 93.0(4) . . ?
W6 O7 K1 153.6(7) . 2_655 ?
W6 O7 K6 107.1(7) . 2_655 ?
K1 O7 K6 98.3(5) 2_655 2_655 ?
W7 O8 K4B 111.6(7) . 2_665 ?
W7 O8 K2 134.5(7) . 1_455 ?
K4B O8 K2 113.9(5) 2_665 1_455 ?
W4 O9 W7 119.9(7) . . ?
W8 O10 K2 92.1(6) . . ?
W8 O10 K3 165.8(7) . 2_754 ?
K2 O10 K3 80.7(3) . 2_754 ?
W9 O11 K5A 155.6(7) . . ?
W9 O11 K2 107.4(6) . . ?
K5A O11 K2 93.5(5) . . ?
W9 O11 K5B 174.3(8) . . ?
K5A O11 K5B 20.4(5) . . ?
K2 O11 K5B 78.2(6) . . ?
W9 O11 K4A 90.2(6) . 2_765 ?
K5A O11 K4A 81.1(4) . 2_765 ?
K2 O11 K4A 140.3(5) . 2_765 ?
K5B O11 K4A 84.8(5) . 2_765 ?
W9 O11H Hf1 133.8(6) . . ?
W9 O11H K4A 107.2(5) . 2_765 ?
Hf1 O11H K4A 115.4(5) . 2_765 ?
W10 O12 K4A 141.9(7) . . ?
W10 O12 K7B 105.7(6) . 2_655 ?
K4A O12 K7B 111.0(5) . 2_655 ?
Hf2 O1H1 Hf1 144.6(6) . . ?
W10 O1H2 Hf1 140.9(7) . . ?
W5 O1H3 Hf1 133.4(6) . . ?
W2 O13 W1 147.8(8) . . ?
W1 O14 W3 118.8(6) . . ?
W1 O14 K7B 95.6(5) . 1_655 ?
W3 O14 K7B 145.3(6) . 1_655 ?
W1 O17 W6 155.7(8) . . ?
W10 O21H Hf2 129.3(7) . . ?
W7 O22H Hf2 163.9(7) . . ?
W7 O22H K1 98.0(5) . . ?
Hf2 O22H K1 96.8(4) . . ?
W7 O22H K4B 91.4(5) . 2_665 ?
Hf2 O22H K4B 94.3(5) . 2_665 ?
K1 O22H K4B 92.9(4) . 2_665 ?
W6 O23H Hf2 131.2(6) . . ?
W6 O23H K1 102.2(5) . . ?
Hf2 O23H K1 102.1(5) . . ?
W6 O23H K6 111.0(7) . . ?
Hf2 O23H K6 108.1(6) . . ?
K1 O23H K6 95.3(5) . . ?
W2 O35 W4 120.2(7) . . ?
W2 O37 W6 152.7(7) . . ?
W2 O37 K1 103.4(5) . . ?
W6 O37 K1 101.2(5) . . ?
W2 O37 K6 97.6(6) . 2_655 ?
W6 O37 K6 99.7(6) . 2_655 ?
K1 O37 K6 76.4(5) . 2_655 ?
W7 O38 W2 121.0(6) . . ?
W7 O38 K1 106.1(5) . . ?
W2 O38 K1 102.5(5) . . ?
W4 O56 W5 145.3(6) . . ?
W5 O68 W7 148.8(7) . . ?
W1 O110 W8 119.6(7) . . ?
W8 O111 W9 144.5(7) . . ?
W8 O111 K2 94.7(4) . . ?
W9 O111 K2 95.5(4) . . ?
W8 O410 W3 119.6(6) . . ?
W8 O410 K2 85.3(4) . . ?
W3 O410 K2 125.4(5) . . ?
W3 O411 W9 148.1(8) . . ?
W3 O411 K4B 101.2(5) . 2_765 ?
W9 O411 K4B 106.8(5) . 2_765 ?
W3 O412 W10 153.2(8) . . ?
W8 O510 W4 154.5(7) . . ?
W5 O611 W9 115.7(7) . . ?
W6 O712 W10 116.5(6) . . ?
W6 O712 K7B 142.2(6) . 2_655 ?
W10 O712 K7B 100.7(5) . 2_655 ?
O7 K1 O4 110.0(4) 2_655 1_455 ?
O7 K1 O4H 90.0(4) 2_655 . ?
O4 K1 O4H 71.8(4) 1_455 . ?
O7 K1 O21W 82.5(8) 2_655 . ?
O4 K1 O21W 96.8(7) 1_455 . ?
O4H K1 O21W 163.4(7) . . ?
O7 K1 O38 155.2(4) 2_655 . ?
O4 K1 O38 92.0(4) 1_455 . ?
O4H K1 O38 108.3(4) . . ?
O21W K1 O38 83.6(7) . . ?
O7 K1 O37 103.8(4) 2_655 . ?
O4 K1 O37 146.2(4) 1_455 . ?
O4H K1 O37 107.7(4) . . ?
O21W K1 O37 88.5(7) . . ?
O38 K1 O37 55.3(3) . . ?
O7 K1 O13W 69.6(7) 2_655 . ?
O4 K1 O13W 75.9(6) 1_455 . ?
O4H K1 O13W 132.6(7) . . ?
O21W K1 O13W 30.8(8) . . ?
O38 K1 O13W 106.6(7) . . ?
O37 K1 O13W 118.4(6) . . ?
O7 K1 O23H 82.4(4) 2_655 . ?
O4 K1 O23H 126.9(4) 1_455 . ?
O4H K1 O23H 56.3(4) . . ?
O21W K1 O23H 136.3(7) . . ?
O38 K1 O23H 93.7(4) . . ?
O37 K1 O23H 56.1(4) . . ?
O13W K1 O23H 149.5(7) . . ?
O7 K1 O22H 135.2(4) 2_655 . ?
O4 K1 O22H 86.5(4) 1_455 . ?
O4H K1 O22H 54.9(4) . . ?
O21W K1 O22H 138.4(7) . . ?
O38 K1 O22H 54.8(4) . . ?
O37 K1 O22H 68.3(3) . . ?
O13W K1 O22H 154.3(7) . . ?
O23H K1 O22H 55.9(3) . . ?
O7 K1 C1 79.7(4) 2_655 . ?
O4 K1 C1 63.7(4) 1_455 . ?
O4H K1 C1 17.0(4) . . ?
O21W K1 C1 146.5(7) . . ?
O38 K1 C1 121.8(4) . . ?
O37 K1 C1 123.2(4) . . ?
O13W K1 C1 115.8(7) . . ?
O23H K1 C1 68.7(4) . . ?
O22H K1 C1 70.8(4) . . ?
O7 K1 K6 65.7(4) 2_655 2_655 ?
O4 K1 K6 143.9(4) 1_455 2_655 ?
O4H K1 K6 140.8(4) . 2_655 ?
O21W K1 K6 47.6(7) . 2_655 ?
O38 K1 K6 89.8(4) . 2_655 ?
O37 K1 K6 54.6(4) . 2_655 ?
O13W K1 K6 69.1(6) . 2_655 ?
O23H K1 K6 88.9(4) . 2_655 ?
O22H K1 K6 122.9(4) . 2_655 ?
C1 K1 K6 141.2(4) . 2_655 ?
O7 K1 W2 125.1(3) 2_655 . ?
O4 K1 W2 121.4(3) 1_455 . ?
O4H K1 W2 122.0(3) . . ?
O21W K1 W2 74.0(7) . . ?
O38 K1 W2 30.5(2) . . ?
O37 K1 W2 29.2(3) . . ?
O13W K1 W2 104.2(6) . . ?
O23H K1 W2 81.9(3) . . ?
O22H K1 W2 69.1(2) . . ?
C1 K1 W2 139.0(3) . . ?
K6 K1 W2 61.7(3) 2_655 . ?
O6W K2 O3W 82.4(5) 2_754 . ?
O6W K2 O8W 77.3(6) 2_754 2_754 ?
O3W K2 O8W 97.8(6) . 2_754 ?
O6W K2 O11 154.7(5) 2_754 . ?
O3W K2 O11 101.4(5) . . ?
O8W K2 O11 126.1(5) 2_754 . ?
O6W K2 O8 76.8(5) 2_754 1_655 ?
O3W K2 O8 70.5(5) . 1_655 ?
O8W K2 O8 152.7(5) 2_754 1_655 ?
O11 K2 O8 81.0(4) . 1_655 ?
O6W K2 O2W 140.0(6) 2_754 . ?
O3W K2 O2W 76.8(5) . . ?
O8W K2 O2W 72.2(6) 2_754 . ?
O11 K2 O2W 64.2(5) . . ?
O8 K2 O2W 125.6(5) 1_655 . ?
O6W K2 O111 119.9(5) 2_754 . ?
O3W K2 O111 157.6(5) . . ?
O8W K2 O111 90.1(5) 2_754 . ?
O11 K2 O111 57.7(3) . . ?
O8 K2 O111 110.1(4) 1_655 . ?
O2W K2 O111 85.8(4) . . ?
O6W K2 O10 71.2(4) 2_754 . ?
O3W K2 O10 145.8(5) . . ?
O8W K2 O10 56.1(5) 2_754 . ?
O11 K2 O10 111.8(4) . . ?
O8 K2 O10 121.5(4) 1_655 . ?
O2W K2 O10 110.0(5) . . ?
O111 K2 O10 54.1(4) . . ?
O6W K2 O410 78.7(4) 2_754 . ?
O3W K2 O410 145.3(5) . . ?
O8W K2 O410 106.1(5) 2_754 . ?
O11 K2 O410 84.7(4) . . ?
O8 K2 O410 76.9(4) 1_655 . ?
O2W K2 O410 134.2(4) . . ?
O111 K2 O410 48.6(3) . . ?
O10 K2 O410 50.0(4) . . ?
O6W K2 W8 89.3(4) 2_754 . ?
O3W K2 W8 171.7(4) . . ?
O8W K2 W8 79.9(4) 2_754 . ?
O11 K2 W8 86.3(3) . . ?
O8 K2 W8 108.0(3) 1_655 . ?
O2W K2 W8 109.7(4) . . ?
O111 K2 W8 30.7(2) . . ?
O10 K2 W8 27.9(3) . . ?
O410 K2 W8 31.3(2) . . ?
O6W K2 K5B 127.4(5) 2_754 . ?
O3W K2 K5B 49.1(5) . . ?
O8W K2 K5B 122.0(5) 2_754 . ?
O11 K2 K5B 52.4(4) . . ?
O8 K2 K5B 69.4(5) 1_655 . ?
O2W K2 K5B 56.3(5) . . ?
O111 K2 K5B 109.2(5) . . ?
O10 K2 K5B 161.4(5) . . ?
O410 K2 K5B 128.0(4) . . ?
W8 K2 K5B 138.7(4) . . ?
O6W K2 W9 141.1(4) 2_754 . ?
O3W K2 W9 127.4(4) . . ?
O8W K2 W9 116.1(4) 2_754 . ?
O11 K2 W9 26.1(2) . . ?
O8 K2 W9 89.7(3) 1_655 . ?
O2W K2 W9 77.0(4) . . ?
O111 K2 W9 32.5(2) . . ?
O10 K2 W9 86.2(3) . . ?
O410 K2 W9 62.6(2) . . ?
W8 K2 W9 60.19(8) . . ?
K5B K2 W9 78.5(4) . . ?
O8W K3 O11W 139.8(8) . . ?
O8W K3 O6W 79.7(6) . . ?
O11W K3 O6W 71.9(8) . . ?
O8W K3 O5W 94.7(6) . . ?
O11W K3 O5W 69.5(7) . . ?
O6W K3 O5W 109.1(6) . . ?
O8W K3 O9W 99.5(6) . . ?
O11W K3 O9W 100.3(8) . . ?
O6W K3 O9W 75.6(6) . . ?
O5W K3 O9W 165.7(6) . . ?
O8W K3 O4W 76.8(6) . . ?
O11W K3 O4W 142.4(8) . . ?
O6W K3 O4W 138.3(6) . . ?
O5W K3 O4W 106.7(6) . . ?
O9W K3 O4W 74.9(6) . . ?
O8W K3 O3 142.2(6) . . ?
O11W K3 O3 74.3(7) . . ?
O6W K3 O3 136.8(5) . . ?
O5W K3 O3 82.8(5) . . ?
O9W K3 O3 84.8(5) . . ?
O4W K3 O3 68.1(5) . . ?
O8W K3 O23W 134.5(8) . . ?
O11W K3 O23W 5.8(9) . . ?
O6W K3 O23W 70.3(7) . . ?
O5W K3 O23W 65.5(7) . . ?
O9W K3 O23W 105.0(7) . . ?
O4W K3 O23W 146.5(7) . . ?
O3 K3 O23W 78.4(7) . . ?
O8W K3 O10 53.4(5) . 2_754 ?
O11W K3 O10 89.0(7) . 2_754 ?
O6W K3 O10 67.3(5) . 2_754 ?
O5W K3 O10 55.3(4) . 2_754 ?
O9W K3 O10 136.7(5) . 2_754 ?
O4W K3 O10 120.5(5) . 2_754 ?
O3 K3 O10 138.0(4) . 2_754 ?
O23W K3 O10 83.2(6) . 2_754 ?
O8W K3 K7A 127.3(5) . . ?
O11W K3 K7A 88.5(7) . . ?
O6W K3 K7A 106.9(4) . . ?
O5W K3 K7A 128.4(4) . . ?
O9W K3 K7A 38.9(4) . . ?
O4W K3 K7A 64.0(4) . . ?
O3 K3 K7A 45.9(3) . . ?
O23W K3 K7A 94.4(6) . . ?
O10 K3 K7A 174.2(4) 2_754 . ?
O8W K3 K2 40.2(4) . 2_754 ?
O11W K3 K2 105.3(7) . 2_754 ?
O6W K3 K2 39.7(4) . 2_754 ?
O5W K3 K2 102.2(4) . 2_754 ?
O9W K3 K2 90.1(4) . 2_754 ?
O4W K3 K2 111.9(4) . 2_754 ?
O3 K3 K2 174.6(3) . 2_754 ?
O23W K3 K2 101.6(6) . 2_754 ?
O10 K3 K2 46.9(3) 2_754 2_754 ?
K7A K3 K2 129.0(2) . 2_754 ?
O8W K3 K6 108.7(5) . 2_655 ?
O11W K3 K6 110.3(7) . 2_655 ?
O6W K3 K6 149.0(5) . 2_655 ?
O5W K3 K6 100.0(5) . 2_655 ?
O9W K3 K6 73.6(5) . 2_655 ?
O4W K3 K6 32.1(4) . 2_655 ?
O3 K3 K6 36.4(4) . 2_655 ?
O23W K3 K6 114.7(7) . 2_655 ?
O10 K3 K6 141.9(4) 2_754 2_655 ?
K7A K3 K6 43.9(3) . 2_655 ?
K2 K3 K6 142.8(3) 2_754 2_655 ?
O11H K4A O12 166.2(5) 2_765 . ?
O11H K4A O16W 81.1(9) 2_765 . ?
O12 K4A O16W 97.3(9) . . ?
O11H K4A K4B 101.4(4) 2_765 . ?
O12 K4A K4B 89.2(4) . . ?
O16W K4A K4B 58.4(9) . . ?
O11H K4A O1H 55.9(4) 2_765 2_765 ?
O12 K4A O1H 110.4(5) . 2_765 ?
O16W K4A O1H 74.1(9) . 2_765 ?
K4B K4A O1H 130.6(5) . 2_765 ?
O11H K4A O16W 97.4(8) 2_765 2_765 ?
O12 K4A O16W 76.7(8) . 2_765 ?
O16W K4A O16W 26.5(14) . 2_765 ?
K4B K4A O16W 74.9(8) . 2_765 ?
O1H K4A O16W 67.0(9) 2_765 2_765 ?
O11H K4A O15W 72.1(6) 2_765 . ?
O12 K4A O15W 105.1(6) . . ?
O16W K4A O15W 149.5(10) . . ?
K4B K4A O15W 140.5(6) . . ?
O1H K4A O15W 78.9(6) 2_765 . ?
O16W K4A O15W 143.7(9) 2_765 . ?
O11H K4A O11 54.2(4) 2_765 2_765 ?
O12 K4A O11 138.2(4) . 2_765 ?
O16W K4A O11 107.0(8) . 2_765 ?
K4B K4A O11 76.1(4) . 2_765 ?
O1H K4A O11 108.7(4) 2_765 2_765 ?
O16W K4A O11 133.4(8) 2_765 2_765 ?
O15W K4A O11 68.7(6) . 2_765 ?
O11H K4A C2 95.0(4) 2_765 . ?
O12 K4A C2 71.6(4) . . ?
O16W K4A C2 97.4(9) . . ?
K4B K4A C2 147.5(5) . . ?
O1H K4A C2 43.4(4) 2_765 . ?
O16W K4A C2 75.3(8) 2_765 . ?
O15W K4A C2 71.3(6) . . ?
O11 K4A C2 135.3(4) 2_765 . ?
O11H K4A W9 27.9(3) 2_765 2_765 ?
O12 K4A W9 165.7(4) . 2_765 ?
O16W K4A W9 87.5(8) . 2_765 ?
K4B K4A W9 81.9(3) . 2_765 ?
O1H K4A W9 83.9(3) 2_765 2_765 ?
O16W K4A W9 111.4(7) 2_765 2_765 ?
O15W K4A W9 75.7(5) . 2_765 ?
O11 K4A W9 28.4(2) 2_765 2_765 ?
C2 K4A W9 121.3(3) . 2_765 ?
O11H K4A K5A 91.5(4) 2_765 2_765 ?
O12 K4A K5A 97.3(4) . 2_765 ?
O16W K4A K5A 144.6(9) . 2_765 ?
K4B K4A K5A 89.9(4) . 2_765 ?
O1H K4A K5A 129.1(4) 2_765 2_765 ?
O16W K4A K5A 163.6(8) 2_765 2_765 ?
O15W K4A K5A 52.5(5) . 2_765 ?
O11 K4A K5A 44.9(3) 2_765 2_765 ?
C2 K4A K5A 117.7(4) . 2_765 ?
W9 K4A K5A 71.6(2) 2_765 2_765 ?
O11H K4A Hf1 28.3(3) 2_765 2_765 ?
O12 K4A Hf1 138.8(4) . 2_765 ?
O16W K4A Hf1 68.4(9) . 2_765 ?
K4B K4A Hf1 111.8(3) . 2_765 ?
O1H K4A Hf1 29.6(3) 2_765 2_765 ?
O16W K4A Hf1 75.5(8) 2_765 2_765 ?
O15W K4A Hf1 81.1(5) . 2_765 ?
O11 K4A Hf1 82.5(2) 2_765 2_765 ?
C2 K4A Hf1 72.4(3) . 2_765 ?
W9 K4A Hf1 55.41(9) 2_765 2_765 ?
K5A K4A Hf1 116.8(2) 2_765 2_765 ?
O16W K4B K4A 59.2(10) . . ?
O16W K4B O8 150.5(9) . 2_665 ?
K4A K4B O8 120.8(6) . 2_665 ?
O16W K4B O3H 96.1(10) . 2_665 ?
K4A K4B O3H 113.4(5) . 2_665 ?
O8 K4B O3H 108.7(5) 2_665 2_665 ?
O16W K4B O12W 135.0(12) . 2_765 ?
K4A K4B O12W 77.8(7) . 2_765 ?
O8 K4B O12W 63.4(7) 2_665 2_765 ?
O3H K4B O12W 88.6(7) 2_665 2_765 ?
O16W K4B O4H 90.8(10) . 2_665 ?
K4A K4B O4H 147.1(6) . 2_665 ?
O8 K4B O4H 91.8(5) 2_665 2_665 ?
O3H K4B O4H 52.1(4) 2_665 2_665 ?
O12W K4B O4H 125.2(7) 2_765 2_665 ?
O16W K4B O4 87.1(9) . 2_765 ?
K4A K4B O4 126.4(4) . 2_765 ?
O8 K4B O4 69.6(4) 2_665 2_765 ?
O3H K4B O4 110.3(5) 2_665 2_765 ?
O12W K4B O4 132.9(8) 2_765 2_765 ?
O4H K4B O4 58.2(4) 2_665 2_765 ?
O16W K4B O411 70.8(9) . 2_765 ?
K4A K4B O411 77.9(4) . 2_765 ?
O8 K4B O411 80.2(4) 2_665 2_765 ?
O3H K4B O411 155.9(6) 2_665 2_765 ?
O12W K4B O411 115.1(8) 2_765 2_765 ?
O4H K4B O411 106.5(5) 2_665 2_765 ?
O4 K4B O411 50.6(3) 2_765 2_765 ?
O16W K4B O22H 139.1(11) . 2_665 ?
K4A K4B O22H 157.6(5) . 2_665 ?
O8 K4B O22H 52.3(4) 2_665 2_665 ?
O3H K4B O22H 59.6(4) 2_665 2_665 ?
O12W K4B O22H 80.7(7) 2_765 2_665 ?
O4H K4B O22H 48.3(4) 2_665 2_665 ?
O4 K4B O22H 73.8(4) 2_765 2_665 ?
O411 K4B O22H 117.4(5) 2_765 2_665 ?
O16W K4B C1 70.2(10) . 2_665 ?
K4A K4B C1 127.4(6) . 2_665 ?
O8 K4B C1 110.0(6) 2_665 2_665 ?
O3H K4B C1 56.7(4) 2_665 2_665 ?
O12W K4B C1 142.0(7) 2_765 2_665 ?
O4H K4B C1 20.6(4) 2_665 2_665 ?
O4 K4B C1 59.7(4) 2_765 2_665 ?
O411 K4B C1 99.3(5) 2_765 2_665 ?
O22H K4B C1 68.9(4) 2_665 2_665 ?
O16W K4B W7 159.4(10) . 2_665 ?
K4A K4B W7 139.1(5) . 2_665 ?
O8 K4B W7 24.6(3) 2_665 2_665 ?
O3H K4B W7 84.4(4) 2_665 2_665 ?
O12W K4B W7 65.6(7) 2_765 2_665 ?
O4H K4B W7 73.1(3) 2_665 2_665 ?
O4 K4B W7 73.5(3) 2_765 2_665 ?
O411 K4B W7 100.8(4) 2_765 2_665 ?
O22H K4B W7 28.3(2) 2_665 2_665 ?
C1 K4B W7 93.4(4) 2_665 2_665 ?
O16W K4B W3 76.8(8) . 2_765 ?
K4A K4B W3 103.2(3) . 2_765 ?
O8 K4B W3 74.7(3) 2_665 2_765 ?
O3H K4B W3 132.2(5) 2_665 2_765 ?
O12W K4B W3 129.8(7) 2_765 2_765 ?
O4H K4B W3 80.4(3) 2_665 2_765 ?
O4 K4B W3 23.9(2) 2_765 2_765 ?
O411 K4B W3 26.8(2) 2_765 2_765 ?
O22H K4B W3 95.3(4) 2_665 2_765 ?
C1 K4B W3 76.9(4) 2_665 2_765 ?
W7 K4B W3 87.6(2) 2_665 2_765 ?
K5B K5A O24W 154(2) . . ?
K5B K5A O19W 145.8(16) . . ?
O24W K5A O19W 33.0(13) . . ?
K5B K5A O11 90.2(13) . . ?
O24W K5A O11 88.8(12) . . ?
O19W K5A O11 120.4(8) . . ?
K5B K5A O10W 98.3(15) . 1_665 ?
O24W K5A O10W 104.7(15) . 1_665 ?
O19W K5A O10W 80.4(10) . 1_665 ?
O11 K5A O10W 119.6(9) . 1_665 ?
K5B K5A O1W 76.0(14) . 2_764 ?
O24W K5A O1W 91.0(12) . 2_764 ?
O19W K5A O1W 69.9(8) . 2_764 ?
O11 K5A O1W 146.9(7) . 2_764 ?
O10W K5A O1W 92.4(8) 1_665 2_764 ?
K5B K5A O12W 40.0(15) . . ?
O24W K5A O12W 165.1(15) . . ?
O19W K5A O12W 145.8(10) . . ?
O11 K5A O12W 85.5(7) . . ?
O10W K5A O12W 66.7(10) 1_665 . ?
O1W K5A O12W 101.3(8) 2_764 . ?
K5B K5A O2W 92.9(15) . . ?
O24W K5A O2W 63.3(13) . . ?
O19W K5A O2W 87.6(9) . . ?
O11 K5A O2W 64.9(5) . . ?
O10W K5A O2W 167.8(10) 1_665 . ?
O1W K5A O2W 85.7(6) 2_764 . ?
O12W K5A O2W 125.6(9) . . ?
K5B K5A O15W 144.4(17) . 2_765 ?
O24W K5A O15W 58.3(13) . 2_765 ?
O19W K5A O15W 66.9(9) . 2_765 ?
O11 K5A O15W 70.8(6) . 2_765 ?
O10W K5A O15W 68.3(8) 1_665 2_765 ?
O1W K5A O15W 134.9(7) 2_764 2_765 ?
O12W K5A O15W 106.8(9) . 2_765 ?
O2W K5A O15W 104.8(7) . 2_765 ?
K5B K5A K4A 97.6(15) . 2_765 ?
O24W K5A K4A 102.8(13) . 2_765 ?
O19W K5A K4A 112.4(8) . 2_765 ?
O11 K5A K4A 54.1(4) . 2_765 ?
O10W K5A K4A 65.5(7) 1_665 2_765 ?
O1W K5A K4A 156.2(5) 2_764 2_765 ?
O12W K5A K4A 62.9(7) . 2_765 ?
O2W K5A K4A 117.8(5) . 2_765 ?
O15W K5A K4A 46.9(5) 2_765 2_765 ?
K5B K5A K2 58.7(12) . . ?
O24W K5A K2 104.7(12) . . ?
O19W K5A K2 133.5(8) . . ?
O11 K5A K2 43.9(3) . . ?
O10W K5A K2 145.4(9) 1_665 . ?
O1W K5A K2 104.8(5) 2_764 . ?
O12W K5A K2 80.5(7) . . ?
O2W K5A K2 46.2(4) . . ?
O15W K5A K2 114.0(5) 2_765 . ?
K4A K5A K2 90.5(3) 2_765 . ?
K5B K5A K4B 63.1(14) . 2_765 ?
O24W K5A K4B 131.9(12) . 2_765 ?
O19W K5A K4B 147.9(9) . 2_765 ?
O11 K5A K4B 50.5(4) . 2_765 ?
O10W K5A K4B 81.2(8) 1_665 2_765 ?
O1W K5A K4B 137.0(5) 2_764 2_765 ?
O12W K5A K4B 37.3(6) . 2_765 ?
O2W K5A K4B 108.4(5) . 2_765 ?
O15W K5A K4B 81.9(6) 2_765 2_765 ?
K4A K5A K4B 35.6(2) 2_765 2_765 ?
K2 K5A K4B 65.7(3) . 2_765 ?
K5A K5B O12W 123(2) . . ?
K5A K5B O24W 16.1(13) . . ?
O12W K5B O24W 138.6(15) . . ?
K5A K5B O3W 140.2(18) . . ?
O12W K5B O3W 95.2(12) . . ?
O24W K5B O3W 124.3(11) . . ?
K5A K5B O1W 83.2(14) . 2_764 ?
O12W K5B O1W 125.0(11) . 2_764 ?
O24W K5B O1W 75.9(9) . 2_764 ?
O3W K5B O1W 84.0(8) . 2_764 ?
K5A K5B O11 69.4(12) . . ?
O12W K5B O11 95.2(11) . . ?
O24W K5B O11 69.6(9) . . ?
O3W K5B O11 98.1(7) . . ?
O1W K5B O11 139.5(9) 2_764 . ?
K5A K5B O10W 62.4(14) . 1_665 ?
O12W K5B O10W 69.9(12) . 1_665 ?
O24W K5B O10W 76.9(11) . 1_665 ?
O3W K5B O10W 153.7(10) . 1_665 ?
O1W K5B O10W 87.2(9) 2_764 1_665 ?
O11 K5B O10W 104.6(10) . 1_665 ?
K5A K5B O2W 68.1(13) . . ?
O12W K5B O2W 149.4(11) . . ?
O24W K5B O2W 53.5(9) . . ?
O3W K5B O2W 73.0(7) . . ?
O1W K5B O2W 82.6(7) 2_764 . ?
O11 K5B O2W 60.0(6) . . ?
O10W K5B O2W 130.4(11) 1_665 . ?
K5A K5B K2 107.3(13) . . ?
O12W K5B K2 100.3(11) . . ?
O24W K5B K2 97.8(9) . . ?
O3W K5B K2 48.8(5) . . ?
O1W K5B K2 118.1(7) 2_764 . ?
O11 K5B K2 49.4(4) . . ?
O10W K5B K2 152.5(9) 1_665 . ?
O2W K5B K2 50.5(4) . . ?
K5A K5B K4A 68.1(14) . 2_765 ?
O12W K5B K4A 61.2(9) . 2_765 ?
O24W K5B K4A 81.0(9) . 2_765 ?
O3W K5B K4A 132.7(7) . 2_765 ?
O1W K5B K4A 143.3(8) 2_764 2_765 ?
O11 K5B K4A 49.8(4) . 2_765 ?
O10W K5B K4A 59.8(7) 1_665 2_765 ?
O2W K5B K4A 105.9(6) . 2_765 ?
K2 K5B K4A 92.8(4) . 2_765 ?
K5A K5B K4B 104.8(15) . 2_765 ?
O12W K5B K4B 39.2(9) . 2_765 ?
O24W K5B K4B 115.2(10) . 2_765 ?
O3W K5B K4B 97.5(7) . 2_765 ?
O1W K5B K4B 164.2(7) 2_764 2_765 ?
O11 K5B K4B 56.1(5) . 2_765 ?
O10W K5B K4B 84.6(8) 1_665 2_765 ?
O2W K5B K4B 112.9(6) . 2_765 ?
K2 K5B K4B 73.1(4) . 2_765 ?
K4A K5B K4B 37.8(3) 2_765 2_765 ?
K5A K5B K7A 86.4(13) . 1_665 ?
O12W K5B K7A 67.9(9) . 1_665 ?
O24W K5B K7A 96.5(9) . 1_665 ?
O3W K5B K7A 122.0(7) . 1_665 ?
O1W K5B K7A 66.6(4) 2_764 1_665 ?
O11 K5B K7A 136.8(7) . 1_665 ?
O10W K5B K7A 32.9(6) 1_665 1_665 ?
O2W K5B K7A 142.4(7) . 1_665 ?
K2 K5B K7A 165.6(7) . 1_665 ?
K4A K5B K7A 88.5(4) 2_765 1_665 ?
K4B K5B K7A 99.8(4) 2_765 1_665 ?
O21W K6 O4W 102.4(10) 2_655 2_655 ?
O21W K6 O23H 99.2(9) 2_655 . ?
O4W K6 O23H 125.9(7) 2_655 . ?
O21W K6 O3 61.7(8) 2_655 2_655 ?
O4W K6 O3 66.9(6) 2_655 2_655 ?
O23H K6 O3 160.3(8) . 2_655 ?
O21W K6 O7 120.6(9) 2_655 2_655 ?
O4W K6 O7 128.5(8) 2_655 2_655 ?
O23H K6 O7 76.3(5) . 2_655 ?
O3 K6 O7 108.3(6) 2_655 2_655 ?
O21W K6 O37 84.6(9) 2_655 2_655 ?
O4W K6 O37 108.3(7) 2_655 2_655 ?
O23H K6 O37 122.7(6) . 2_655 ?
O3 K6 O37 54.8(5) 2_655 2_655 ?
O7 K6 O37 54.6(4) 2_655 2_655 ?
O21W K6 O2H 111.1(9) 2_655 2_665 ?
O4W K6 O2H 66.6(5) 2_655 2_665 ?
O23H K6 O2H 59.4(4) . 2_665 ?
O3 K6 O2H 129.4(6) 2_655 2_665 ?
O7 K6 O2H 115.6(7) 2_655 2_665 ?
O37 K6 O2H 164.0(8) 2_655 2_665 ?
O21W K6 O7W 62.6(9) 2_655 2_655 ?
O4W K6 O7W 66.6(6) 2_655 2_655 ?
O23H K6 O7W 81.2(6) . 2_655 ?
O3 K6 O7W 92.8(7) 2_655 2_655 ?
O7 K6 O7W 157.5(7) 2_655 2_655 ?
O37 K6 O7W 143.1(8) 2_655 2_655 ?
O2H K6 O7W 50.5(5) 2_665 2_655 ?
O21W K6 K7A 28.8(7) 2_655 2_655 ?
O4W K6 K7A 74.1(6) 2_655 2_655 ?
O23H K6 K7A 112.4(6) . 2_655 ?
O3 K6 K7A 53.3(4) 2_655 2_655 ?
O7 K6 K7A 146.6(7) 2_655 2_655 ?
O37 K6 K7A 97.8(6) 2_655 2_655 ?
O2H K6 K7A 95.2(5) 2_665 2_655 ?
O7W K6 K7A 45.3(5) 2_655 2_655 ?
O21W K6 K1 48.2(7) 2_655 2_655 ?
O4W K6 K1 137.5(7) 2_655 2_655 ?
O23H K6 K1 92.6(5) . 2_655 ?
O3 K6 K1 71.4(5) 2_655 2_655 ?
O7 K6 K1 72.6(4) 2_655 2_655 ?
O37 K6 K1 49.1(3) 2_655 2_655 ?
O2H K6 K1 144.7(6) 2_665 2_655 ?
O7W K6 K1 108.4(7) 2_655 2_655 ?
K7A K6 K1 74.9(4) 2_655 2_655 ?
O21W K6 W2 73.4(8) 2_655 2_655 ?
O4W K6 W2 84.0(5) 2_655 2_655 ?
O23H K6 W2 150.0(6) . 2_655 ?
O3 K6 W2 25.7(3) 2_655 2_655 ?
O7 K6 W2 82.6(4) 2_655 2_655 ?
O37 K6 W2 29.4(3) 2_655 2_655 ?
O2H K6 W2 150.6(6) 2_665 2_655 ?
O7W K6 W2 118.0(7) 2_655 2_655 ?
K7A K6 W2 75.2(4) 2_655 2_655 ?
K1 K6 W2 60.4(3) 2_655 2_655 ?
O21W K6 W6 105.9(8) 2_655 2_655 ?
O4W K6 W6 121.9(6) 2_655 2_655 ?
O23H K6 W6 98.1(5) . 2_655 ?
O3 K6 W6 83.9(4) 2_655 2_655 ?
O7 K6 W6 24.7(3) 2_655 2_655 ?
O37 K6 W6 29.9(3) 2_655 2_655 ?
O2H K6 W6 138.9(7) 2_665 2_655 ?
O7W K6 W6 167.9(7) 2_655 2_655 ?
K7A K6 W6 125.8(5) 2_655 2_655 ?
K1 K6 W6 59.5(2) 2_655 2_655 ?
W2 K6 W6 58.2(2) 2_655 2_655 ?
O21W K7A O22W 82.5(14) . . ?
O21W K7A O9W 161.0(12) . . ?
O22W K7A O9W 109.9(10) . . ?
O21W K7A O7W 93.9(13) . . ?
O22W K7A O7W 161.7(9) . . ?
O9W K7A O7W 78.6(7) . . ?
O21W K7A O13W 29.0(12) . . ?
O22W K7A O13W 78.4(10) . . ?
O9W K7A O13W 164.0(8) . . ?
O7W K7A O13W 89.7(8) . . ?
O21W K7A O25W 72.6(13) . . ?
O22W K7A O25W 15.8(8) . . ?
O9W K7A O25W 115.9(8) . . ?
O7W K7A O25W 165.4(8) . . ?
O13W K7A O25W 75.9(9) . . ?
O21W K7A O10W 106.3(13) . . ?
O22W K7A O10W 96.3(11) . . ?
O9W K7A O10W 87.1(9) . . ?
O7W K7A O10W 67.3(8) . . ?
O13W K7A O10W 78.2(9) . . ?
O25W K7A O10W 110.6(9) . . ?
O21W K7A O3 75.5(11) . . ?
O22W K7A O3 83.3(8) . . ?
O9W K7A O3 91.3(6) . . ?
O7W K7A O3 113.3(6) . . ?
O13W K7A O3 103.5(7) . . ?
O25W K7A O3 69.2(6) . . ?
O10W K7A O3 178.1(9) . . ?
O21W K7A K7B 60.6(11) . . ?
O22W K7A K7B 86.8(8) . . ?
O9W K7A K7B 132.3(6) . . ?
O7W K7A K7B 75.8(5) . . ?
O13W K7A K7B 32.4(6) . . ?
O25W K7A K7B 92.4(6) . . ?
O10W K7A K7B 45.9(7) . . ?
O3 K7A K7B 135.8(5) . . ?
O21W K7A O17W 117.1(14) . . ?
O22W K7A O17W 42.2(10) . . ?
O9W K7A O17W 80.6(9) . . ?
O7W K7A O17W 128.3(8) . . ?
O13W K7A O17W 98.6(10) . . ?
O25W K7A O17W 57.4(9) . . ?
O10W K7A O17W 64.8(10) . . ?
O3 K7A O17W 114.0(8) . . ?
K7B K7A O17W 84.6(7) . . ?
O21W K7A K6 52.0(11) . 2_655 ?
O22W K7A K6 123.5(9) . 2_655 ?
O9W K7A K6 109.3(6) . 2_655 ?
O7W K7A K6 65.2(5) . 2_655 ?
O13W K7A K6 74.9(7) . 2_655 ?
O25W K7A K6 108.2(7) . 2_655 ?
O10W K7A K6 124.7(8) . 2_655 ?
O3 K7A K6 56.8(4) . 2_655 ?
K7B K7A K6 95.5(4) . 2_655 ?
O17W K7A K6 165.6(8) . 2_655 ?
O21W K7A K3 120.3(11) . . ?
O22W K7A K3 100.5(8) . . ?
O9W K7A K3 44.8(5) . . ?
O7W K7A K3 96.8(5) . . ?
O13W K7A K3 149.3(7) . . ?
O25W K7A K3 94.8(6) . . ?
O10W K7A K3 131.9(8) . . ?
O3 K7A K3 46.5(3) . . ?
K7B K7A K3 172.6(4) . . ?
O17W K7A K3 100.6(7) . . ?
K6 K7A K3 80.7(4) 2_655 . ?
O13W K7B O10W 117.3(14) . . ?
O13W K7B O1 128.7(12) . 1_455 ?
O10W K7B O1 68.9(9) . 1_455 ?
O13W K7B O21W 27.6(12) . . ?
O10W K7B O21W 90.7(11) . . ?
O1 K7B O21W 128.0(9) 1_455 . ?
O13W K7B O18W 94.1(13) . . ?
O10W K7B O18W 147.7(12) . . ?
O1 K7B O18W 86.2(10) 1_455 . ?
O21W K7B O18W 121.4(11) . . ?
O13W K7B O712 74.5(11) . 2_655 ?
O10W K7B O712 122.9(10) . 2_655 ?
O1 K7B O712 149.1(6) 1_455 2_655 ?
O21W K7B O712 82.3(8) . 2_655 ?
O18W K7B O712 70.3(10) . 2_655 ?
O13W K7B O14 73.3(11) . 1_455 ?
O10W K7B O14 115.0(10) . 1_455 ?
O1 K7B O14 60.5(4) 1_455 1_455 ?
O21W K7B O14 90.3(8) . 1_455 ?
O18W K7B O14 65.1(10) . 1_455 ?
O712 K7B O14 121.6(5) 2_655 1_455 ?
O13W K7B O12 128.6(11) . 2_655 ?
O10W K7B O12 75.7(9) . 2_655 ?
O1 K7B O12 102.6(5) 1_455 2_655 ?
O21W K7B O12 118.3(8) . 2_655 ?
O18W K7B O12 90.8(10) . 2_655 ?
O712 K7B O12 59.5(4) 2_655 2_655 ?
O14 K7B O12 150.1(5) 1_455 2_655 ?
O13W K7B K7A 58.0(10) . . ?
O10W K7B K7A 59.5(8) . . ?
O1 K7B K7A 108.3(5) 1_455 . ?
O21W K7B K7A 31.3(7) . . ?
O18W K7B K7A 152.0(9) . . ?
O712 K7B K7A 101.5(4) 2_655 . ?
O14 K7B K7A 100.7(5) 1_455 . ?
O12 K7B K7A 108.3(5) 2_655 . ?
O13W K7B W1 104.0(11) . 1_455 ?
O10W K7B W1 91.6(9) . 1_455 ?
O1 K7B W1 28.2(3) 1_455 1_455 ?
O21W K7B W1 114.0(8) . 1_455 ?
O18W K7B W1 72.6(10) . 1_455 ?
O712 K7B W1 142.6(5) 2_655 1_455 ?
O14 K7B W1 32.5(3) 1_455 1_455 ?
O12 K7B W1 126.0(4) 2_655 1_455 ?
K7A K7B W1 109.1(4) . 1_455 ?
O13W K7B W10 105.1(11) . 2_655 ?
O10W K7B W10 97.8(9) . 2_655 ?
O1 K7B W10 125.2(4) 1_455 2_655 ?
O21W K7B W10 104.0(7) . 2_655 ?
O18W K7B W10 79.6(10) . 2_655 ?
O712 K7B W10 32.9(3) 2_655 2_655 ?
O14 K7B W10 144.2(5) 1_455 2_655 ?
O12 K7B W10 26.6(3) 2_655 2_655 ?
K7A K7B W10 108.4(3) . 2_655 ?
W1 K7B W10 140.8(3) 1_455 2_655 ?
O13W K7B K1 6.7(10) . . ?
O10W K7B K1 123.9(9) . . ?
O1 K7B K1 127.6(4) 1_455 . ?
O21W K7B K1 34.3(7) . . ?
O18W K7B K1 87.4(8) . . ?
O712 K7B K1 72.7(3) 2_655 . ?
O14 K7B K1 69.7(3) 1_455 . ?
O12 K7B K1 129.5(4) 2_655 . ?
K7A K7B K1 64.7(2) . . ?
W1 K7B K1 101.4(2) 1_455 . ?
W10 K7B K1 104.5(2) 2_655 . ?
C1 C2 K4A 82.9(10) 1_655 . ?
C1 C2 H2A 109.5 1_655 . ?
K4A C2 H2A 113.0 . . ?
C1 C2 H2B 109.5 1_655 . ?
K4A C2 H2B 27.8 . . ?
H2A C2 H2B 109.5 . . ?
C1 C2 H2C 109.5 1_655 . ?
K4A C2 H2C 128.2 . . ?
H2A C2 H2C 109.5 . . ?
H2B C2 H2C 109.5 . . ?
O4H C1 O1H 125.0(17) . 2_665 ?
O4H C1 C2 120.6(17) . 1_455 ?
O1H C1 C2 114.4(16) 2_665 1_455 ?
O4H C1 K4B 70.3(11) . 2_665 ?
O1H C1 K4B 85.9(11) 2_665 2_665 ?
C2 C1 K4B 115.3(11) 1_455 2_665 ?
O4H C1 K1 40.9(9) . . ?
O1H C1 K1 165.4(12) 2_665 . ?
C2 C1 K1 79.7(10) 1_455 . ?
K4B C1 K1 84.4(5) 2_665 . ?
W4 O1W K5B 135.2(8) . 2_764 ?
W4 O1W K5A 130.5(7) . 2_764 ?
K5B O1W K5A 20.8(5) 2_764 2_764 ?
K5A O2W K2 87.6(6) . . ?
K5A O2W K5B 18.9(5) . . ?
K2 O2W K5B 73.2(6) . . ?
K5B O3W K2 82.1(6) . . ?
K6 O4W K3 115.6(7) 2_655 . ?
K3 O6W K2 100.9(6) . 2_754 ?
K7A O7W K6 69.5(6) . 2_655 ?
K3 O8W K2 101.7(7) . 2_754 ?
K7A O9W K3 96.3(6) . . ?
K7B O10W K5A 162.3(15) . 1_445 ?
K7B O10W K7A 74.6(9) . . ?
K5A O10W K7A 122.9(13) 1_445 . ?
K7B O10W K5B 165.5(15) . 1_445 ?
K5A O10W K5B 19.2(5) 1_445 1_445 ?
K7A O10W K5B 110.7(11) . 1_445 ?
O23W O11W K3 154(4) . . ?
K5B O12W K5A 17.3(7) . . ?
K5B O12W K4B 112.8(12) . 2_765 ?
K5A O12W K4B 106.6(10) . 2_765 ?
O21W O13W K7B 120(2) . . ?
O21W O13W K7A 32.6(14) . . ?
K7B O13W K7A 89.6(12) . . ?
O21W O13W K1 70.3(16) . . ?
K7B O13W K1 169.2(16) . . ?
K7A O13W K1 101.1(9) . . ?
K4A O15W K5A 80.6(6) . 2_765 ?
O16W O16W K4B 118(4) 2_765 . ?
O16W O16W K4A 87(4) 2_765 . ?
K4B O16W K4A 62.4(10) . . ?
O16W O16W K4A 66(4) 2_765 2_765 ?
K4B O16W K4A 129.2(16) . 2_765 ?
K4A O16W K4A 153.5(14) . 2_765 ?
O20W O17W K7A 133(2) 1_445 . ?
O18W O18W K7B 135(6) 2 . ?
O24W O19W O20W 150(3) . . ?
O24W O19W K5A 34.2(13) . . ?
O20W O19W K5A 116.8(19) . . ?
O17W O20W O19W 143(3) 1_665 . ?
O13W O21W K7A 118(2) . . ?
O13W O21W K6 124(2) . 2_655 ?
K7A O21W K6 99.2(14) . 2_655 ?
O13W O21W K7B 32.0(13) . . ?
K7A O21W K7B 88.2(13) . . ?
K6 O21W K7B 125.2(13) 2_655 . ?
O13W O21W K1 78.8(17) . . ?
K7A O21W K1 154.2(18) . . ?
K6 O21W K1 84.2(9) 2_655 . ?
K7B O21W K1 110.9(11) . . ?
O25W O22W K7A 109(3) . . ?
O11W O23W K3 20(3) . . ?
O19W O24W K5A 113(2) . . ?
O19W O24W K5B 115.5(19) . . ?
K5A O24W K5B 9.8(8) . . ?
O22W O25W K7A 55(3) . . ?

loop_
_geom_bond_atom_site_label_1
_geom_bond_atom_site_label_2
_geom_bond_distance
_geom_bond_site_symmetry_2
_geom_bond_publ_flag
Si1 O2P 1.610(13) . ?
Si1 O4P 1.608(13) . ?
Si1 O1P 1.637(12) . ?
Si1 O3P 1.647(13) . ?
W1 O1 1.750(13) . ?
W1 O17 1.827(13) . ?
W1 O14 1.937(13) . ?
W1 O110 1.947(14) . ?
W1 O13 1.958(13) . ?
W1 O1P 2.320(12) . ?
W2 O3 1.697(13) . ?
W2 O13 1.864(12) . ?
W2 O37 1.883(13) . ?
W2 O35 1.906(15) . ?
W2 O38 1.951(12) . ?
W2 O3P 2.280(12) . ?
W3 O4 1.718(12) . ?
W3 O412 1.846(13) . ?
W3 O411 1.878(12) . ?
W3 O14 1.947(13) . ?
W3 O410 1.958(13) . ?
W3 O1P 2.359(11) . ?
W4 O1W 1.735(14) . ?
W4 O56 1.859(12) . ?
W4 O9 1.908(12) . ?
W4 O510 1.922(12) . ?
W4 O35 1.992(12) . ?
W4 O3P 2.382(13) . ?
W5 O5 1.756(14) . ?
W5 O1H3 1.817(13) . ?
W5 O611 1.928(12) . ?
W5 O68 1.913(12) . ?
W5 O56 1.982(12) . ?
W5 O2P 2.284(12) . ?
W6 O7 1.715(13) . ?
W6 O23H 1.818(12) . ?
W6 O712 1.861(12) . ?
W6 O37 1.980(13) . ?
W6 O17 2.001(13) . ?
W6 O4P 2.313(11) . ?
W7 O8 1.731(13) . ?
W7 O22H 1.831(13) . ?
W7 O38 1.913(12) . ?
W7 O68 1.954(12) . ?
W7 O9 1.990(13) . ?
W7 O3P 2.351(11) . ?
W8 O10 1.699(15) . ?
W8 O111 1.860(12) . ?
W8 O410 1.894(12) . ?
W8 O510 1.909(12) . ?
W8 O110 1.949(12) . ?
W8 O1P 2.317(12) . ?
W9 O11 1.728(12) . ?
W9 O11H 1.784(12) . ?
W9 O411 1.932(12) . ?
W9 O611 1.946(13) . ?
W9 O111 2.026(12) . ?
W9 O2P 2.269(11) . ?
W10 O12 1.731(13) . ?
W10 O1H2 1.849(12) . ?
W10 O21H 1.873(13) . ?
W10 O412 2.009(12) . ?
W10 O712 2.057(11) . ?
W10 O4P 2.280(11) . ?
Hf1 O1H2 2.067(12) . ?
Hf1 O1H3 2.122(13) . ?
Hf1 O2H 2.127(12) . ?
Hf1 O11H 2.147(11) . ?
Hf1 O1H 2.166(13) . ?
Hf1 O3H 2.187(14) 2_665 ?
Hf1 O1H1 2.179(11) . ?
Hf1 Hf2 3.5144(11) 2_665 ?
Hf2 O21H 2.080(12) . ?
Hf2 O23H 2.104(13) . ?
Hf2 O22H 2.110(13) . ?
Hf2 O2H 2.124(12) 2_665 ?
Hf2 O1H1 2.147(12) . ?
Hf2 O3H 2.169(12) . ?
Hf2 O4H 2.313(12) . ?
Hf2 Hf1 3.5143(11) 2_665 ?
O1H C1 1.29(2) 2_665 ?
O1H K4A 2.793(14) 2_765 ?
O1 K7B 2.721(18) 1_655 ?
O2H Hf2 2.124(12) 2_665 ?
O2H K6 3.25(2) 2_665 ?
O3H Hf1 2.187(14) 2_665 ?
O3H K4B 2.960(17) 2_665 ?
O3 K7A 2.898(15) . ?
O3 K3 2.929(15) . ?
O3 K6 3.03(2) 2_655 ?
O4 K1 2.694(13) 1_655 ?
O4 K4B 3.277(18) 2_765 ?
O4H C1 1.22(2) . ?
O4H K1 2.722(14) . ?
O4H K4B 3.253(18) 2_665 ?
O7 K1 2.687(15) 2_655 ?
O7 K6 3.05(2) 2_655 ?
O8 K4B 2.875(19) 2_665 ?
O8 K2 2.923(16) 1_455 ?
O10 K2 3.147(15) . ?
O10 K3 3.411(16) 2_754 ?
O11 K5A 2.785(17) . ?
O11 K2 2.850(14) . ?
O11 K5B 2.97(2) . ?
O11 K4A 3.196(16) 2_765 ?
O11H K4A 2.687(13) 2_765 ?
O12 K4A 2.696(14) . ?
O12 K7B 2.859(17) 2_655 ?
O14 K7B 2.837(17) 1_655 ?
O22H K1 3.104(13) . ?
O22H K4B 3.357(16) 2_665 ?
O23H K1 2.935(12) . ?
O23H K6 2.95(2) . ?
O37 K1 2.842(12) . ?
O37 K6 3.06(2) 2_655 ?
O38 K1 2.813(13) . ?
O111 K2 2.967(12) . ?
O410 K2 3.257(13) . ?
O411 K4B 3.280(17) 2_765 ?
O712 K7B 2.741(17) 2_655 ?
K1 O7 2.687(15) 2_655 ?
K1 O4 2.694(13) 1_455 ?
K1 O21W 2.74(3) . ?
K1 O13W 2.85(3) . ?
K2 O6W 2.768(19) 2_754 ?
K2 O3W 2.791(18) . ?
K2 O8W 2.80(2) 2_754 ?
K2 O8 2.923(16) 1_655 ?
K2 O2W 2.96(2) . ?
K3 O8W 2.68(2) . ?
K3 O11W 2.72(3) . ?
K3 O6W 2.75(2) . ?
K3 O5W 2.789(18) . ?
K3 O9W 2.86(2) . ?
K3 O4W 2.86(2) . ?
K3 O23W 3.44(4) . ?
K3 O10 3.411(16) 2_754 ?
K4A O11H 2.687(13) 2_765 ?
K4A O16W 2.70(4) . ?
K4A K4B 2.789(14) . ?
K4A O1H 2.793(14) 2_765 ?
K4A O16W 2.95(4) 2_765 ?
K4A O15W 2.89(3) . ?
K4A O11 3.196(16) 2_765 ?
K4B O16W 2.68(4) . ?
K4B O8 2.875(19) 2_665 ?
K4B O3H 2.960(17) 2_665 ?
K4B O12W 3.03(3) 2_765 ?
K4B O4H 3.253(18) 2_665 ?
K4B O4 3.277(18) 2_765 ?
K4B O411 3.280(17) 2_765 ?
K4B O22H 3.358(16) 2_665 ?
K5A K5B 1.04(2) . ?
K5A O24W 1.69(4) . ?
K5A O19W 2.77(4) . ?
K5A O10W 2.79(4) 1_665 ?
K5A O1W 2.899(19) 2_764 ?
K5A O12W 2.94(3) . ?
K5A O2W 2.97(2) . ?
K5A O15W 3.13(3) 2_765 ?
K5B O12W 2.25(4) . ?
K5B O24W 2.66(4) . ?
K5B O3W 2.80(3) . ?
K5B O1W 2.83(2) 2_764 ?
K5B O10W 3.11(4) 1_665 ?
K5B O2W 3.19(3) . ?
K6 O21W 2.71(4) 2_655 ?
K6 O4W 2.85(2) 2_655 ?
K6 O3 3.03(2) 2_655 ?
K6 O7 3.05(2) 2_655 ?
K6 O37 3.06(2) 2_655 ?
K6 O2H 3.25(2) 2_665 ?
K6 O7W 3.29(3) 2_655 ?
K7A O21W 1.66(3) . ?
K7A O22W 2.51(3) . ?
K7A O9W 2.55(2) . ?
K7A O7W 2.58(2) . ?
K7A O13W 2.70(3) . ?
K7A O25W 2.89(3) . ?
K7A O10W 2.85(3) . ?
K7A O17W 3.36(4) . ?
K7A K6 3.40(2) 2_655 ?
K7B O13W 1.71(3) . ?
K7B O10W 2.37(4) . ?
K7B O1 2.721(18) 1_455 ?
K7B O21W 2.78(3) . ?
K7B O18W 2.76(4) . ?
K7B O712 2.742(17) 2_655 ?
K7B O14 2.837(17) 1_455 ?
K7B O12 2.859(17) 2_655 ?
C2 C1 1.52(2) 1_655 ?
C2 H2A 0.9800 . ?
C2 H2B 0.9800 . ?
C2 H2C 0.9800 . ?
C1 O1H 1.29(2) 2_665 ?
C1 C2 1.52(2) 1_455 ?
C1 K4B 3.45(2) 2_665 ?
O1W K5B 2.83(2) 2_764 ?
O1W K5A 2.899(19) 2_764 ?
O4W K6 2.85(2) 2_655 ?
O6W K2 2.768(19) 2_754 ?
O7W K6 3.29(3) 2_655 ?
O8W K2 2.80(2) 2_754 ?
O10W K5A 2.79(4) 1_445 ?
O10W K5B 3.11(4) 1_445 ?
O11W O23W 0.79(4) . ?
O12W K4B 3.03(3) 2_765 ?
O13W O21W 1.49(4) . ?
O15W K5A 3.13(3) 2_765 ?
O16W O16W 1.32(7) 2_765 ?
O16W K4A 2.95(4) 2_765 ?
O17W O20W 1.46(4) 1_445 ?
O18W O18W 0.94(7) 2 ?
O19W O24W 1.64(4) . ?
O19W O20W 1.53(4) . ?
O20W O17W 1.46(4) 1_665 ?
O21W K6 2.71(4) 2_655 ?
O22W O25W 0.83(3) . ?
